data_1573979
loop_
_publ_author_name
'Janetzki, Jett T.'
'Brown, Dominic S.'
'Daumann, Florian'
'Ismail, I. Haseena'
'Gable, Robert W.'
'Hay, Moya A.'
'Mulder, Roger J.'
'Starikova, Alyona A.'
'Weber, Birgit'
'Giansiracusa, Marcus J.'
'Boskovic, Colette'

_publ_section_title
;
 Thermal- and light-induced valence tautomerism with a concerted spin
 transition in an iron tris(diimine) complex.
;
_journal_issue 14
_journal_name_full 'Chemical science'
_journal_page_first 5857
_journal_page_last 5871
_journal_paper_doi 10.1039/d4sc07798a
_journal_volume 16
_journal_year 2025
_chemical_formula_moiety 'C72 H48 Mn N6, 2(C24 H20 B), 1.5[C6H14O]'
_chemical_formula_sum 'C129 H109 B2 Mn N6 O1.5'
_chemical_formula_weight 1843.78
_space_group_crystal_system triclinic
_space_group_IT_number 2
_space_group_name_Hall '-P 1'
_space_group_name_H-M_alt 'P -1'
_atom_sites_solution_hydrogens geom
_atom_sites_solution_primary dual
_audit_creation_date 2023-11-09
_audit_creation_method
;
Olex2 1.3
(compiled 2020.11.12 svn.r5f609507 for OlexSys, GUI svn.r6408)
;
_audit_update_record
;
2024-10-24 deposited with the CCDC.	2025-02-24 downloaded from the CCDC.
;
_cell_angle_alpha 80.9160(10)
_cell_angle_beta 69.6040(10)
_cell_angle_gamma 60.143(2)
_cell_formula_units_Z 2
_cell_length_a 17.0314(2)
_cell_length_b 17.0463(3)
_cell_length_c 21.0901(2)
_cell_measurement_reflns_used 46602
_cell_measurement_temperature 100.00(11)
_cell_measurement_theta_max 79.5940
_cell_measurement_theta_min 2.9860
_cell_volume 4976.40(16)
_computing_cell_refinement 'CrysAlisPro 1.171.40.14a (Rigaku OD, 2018)'
_computing_data_collection 'CrysAlisPro 1.171.40.14a (Rigaku OD, 2018)'
_computing_data_reduction 'CrysAlisPro 1.171.40.14a (Rigaku OD, 2018)'
_computing_molecular_graphics 'Olex2 1.3 (Dolomanov et al., 2009)'
_computing_publication_material 'Olex2 1.3 (Dolomanov et al., 2009)'
_computing_structure_refinement 'SHELXL 2019/3 (Sheldrick, 2015)'
_computing_structure_solution 'SHELXT 2018/2 (Sheldrick, 2018)'
_diffrn_ambient_environment N~2~
_diffrn_ambient_temperature 100.00(11)
_diffrn_detector 'CCD plate'
_diffrn_detector_type HyPix
_diffrn_measured_fraction_theta_full 0.999
_diffrn_measured_fraction_theta_max 0.980
_diffrn_measurement_details
;
List of Runs (angles in degrees, time in seconds):

  # Type    Start    End  Width  t~exp~   \w     \q     \k     \f   Frames
#--------------------------------------------------------------------------
  1  \w   -122.00 -90.00   0.50    0.72    --  -47.26 -27.00 178.00   64
  2  \w     50.00 122.00   0.50    0.72    --   47.26  27.00 -18.00  144
  3  \w    -26.00  35.00   0.50    0.72    --   47.26 -27.00 178.00  122
  4  \w   -147.00-120.00   0.50    2.88    --  -91.75 -27.00 178.00   54
  5  \w    140.00 173.00   0.50    2.88    --  113.25  27.00 -18.00   66
  6  \w    102.00 134.00   0.50    2.88    --  113.25  27.00 -18.00   64
  7  \w    -80.00 -52.00   0.50    0.72    --  -47.26 125.00-150.00   56
  8  \w    -32.00  -5.00   0.50    0.72    --  -47.26  27.00 -18.00   54
  9  \w    -64.00 -37.00   0.50    0.72    --  -47.26 -27.00 178.00   54
 10  \w    -43.00  24.00   0.50    0.72    --  -47.26  57.00-120.00  134
 11  \w     40.00  85.00   0.50    0.72    --   47.26-125.00-120.00   90
 12  \w     23.00  77.00   0.50    0.72    --   47.26 -99.00-180.00  108
 13  \w    -23.00   4.00   0.50    0.72    --   47.26 -19.00   0.00   54
 14  \w     36.00  62.00   0.50    0.72    --   47.26 -57.00-120.00   52
 15  \w    -26.00  29.00   0.50    0.72    --   47.26 -19.00  60.00  110
 16  \w    -22.00  24.00   0.50    0.72    --   47.26 -57.00-120.00   92
 17  \w     43.00  90.00   0.50    0.72    --   47.26-125.00   0.00   94
 18  \w    -64.00 -22.00   0.50    2.88    --  -91.75 125.00  30.00   84
 19  \w    -50.00 -24.00   0.50    2.88    --  -91.75  45.00 150.00   52
 20  \w    136.00 164.00   0.50    2.88    --  113.25  15.00  60.00   56
 21  \w    100.00 130.00   0.50    2.88    --  113.25  15.00  60.00   60
 22  \w     44.00  70.00   0.50    2.88    --  113.25 -61.00 120.00   52
 23  \w     86.00 111.00   0.50    2.88    --  113.25-125.00 120.00   50
 24  \w     42.00  67.00   0.50    2.88    --  113.25 -61.00 -90.00   50
 25  \w     59.00 108.00   0.50    2.88    --  113.25-125.00-150.00   98
 26  \w     45.00  71.00   0.50    2.88    --  113.25 -61.00 -30.00   52
 27  \w     48.00 106.00   0.50    2.88    --  113.25 -94.00 120.00  116
 28  \w     52.00 107.00   0.50    2.88    --  113.25-105.00 -13.77  110
 29  \w     43.00  69.00   0.50    2.88    --  113.25 -93.00-110.56   52
 30  \w     44.00  69.00   0.50    2.88    --  113.25-125.00  90.00   50
 31  \w     79.00 111.00   0.50    2.88    --  113.25-125.00  90.00   64
 32  \w    120.00 176.00   0.50    2.88    --  113.25  15.00-150.00  112
 33  \w     42.00 105.00   0.50    2.88    --  113.25 -94.00  60.00  126
 34  \w    102.00 132.00   0.50    2.88    --  113.25  45.00 150.00   60
 35  \w    138.00 177.00   0.50    2.88    --  113.25  45.00 150.00   78
 36  \w    102.00 160.00   0.50    2.88    --  113.25  15.00 -60.00  116
 37  \w     43.00  69.00   0.50    2.88    --  113.25 -61.00-180.00   52
 38  \w     42.00  68.00   0.50    2.88    --  113.25 -61.00  30.00   52
 39  \w     74.00 107.00   0.50    2.88    --  113.25-104.00-144.73   66
 40  \w     43.00 101.00   0.50    2.88    --  113.25 -77.00 -90.00  116
 41  \w     43.00  68.00   0.50    2.88    --  113.25 -61.00  90.00   50
 42  \w     61.00 106.00   0.50    2.88    --  113.25 -94.00 150.00   90
 43  \w     42.00 102.00   0.50    2.88    --  113.25 -94.00-150.00  120
 44  \w    153.00 178.00   0.50    2.88    --  113.25 125.00 150.00   50
 45  \w     55.00 106.00   0.50    2.88    --  113.25 -94.00  30.00  102
 46  \w    109.00 135.00   0.50    2.88    --  113.25  61.00-150.00   52
 47  \w    144.00 177.00   0.50    2.88    --  113.25  61.00-150.00   66
 48  \w    105.00 173.00   0.50    2.88    --  113.25  30.00 120.00  136
 49  \w    106.00 135.00   0.50    2.88    --  113.25  77.00  60.00   58
 50  \w    151.00 177.00   0.50    2.88    --  113.25  77.00  60.00   52
 51  \w    109.00 135.00   0.50    2.88    --  113.25  61.00 120.00   52
 52  \w    152.00 177.00   0.50    2.88    --  113.25  61.00 120.00   50
 53  \w     42.00  67.00   0.50    2.88    --  113.25 -61.00   0.00   50
 54  \w     81.00 106.00   0.50    2.88    --  113.25 -93.00-110.56   50
 55  \w     96.00 168.00   0.50    2.88    --  113.25 125.00 -60.00  144
 56  \w    100.00 146.00   0.50    2.88    --  113.25 125.00 150.00   92
 57  \w     80.00 105.00   0.50    2.88    --  113.25 -94.00  90.00   50
 58  \w     42.00  71.00   0.50    2.88    --  113.25 -61.00  60.00   58
 59  \w     42.00  72.00   0.50    2.88    --  113.25 -77.00  60.00   60
 60  \w     76.00 101.00   0.50    2.88    --  113.25 -77.00  60.00   50
 61  \w     45.00 100.00   0.50    2.88    --  113.25 -77.00 -30.00  110
 62  \w    153.00 178.00   0.50    2.88    --  113.25  45.00-180.00   50
 63  \w    118.00 176.00   0.50    2.88    --  113.25  30.00 -60.00  116
 64  \w     47.00  72.00   0.50    2.88    --  113.25 -77.00-150.00   50
 65  \w     49.00 100.00   0.50    2.88    --  113.25 -94.00 -30.00  102
 66  \w     90.00 115.00   0.50    2.88    --  113.25 -84.00-102.64   50
 67  \w    111.00 136.00   0.50    2.88    --  113.25  30.00-180.00   50
 68  \w     62.00  87.00   0.50    2.88    --  113.25 -77.00 150.00   50
 69  \w     57.00 105.00   0.50    2.88    --  113.25 -94.00 -90.00   96
 70  \w     55.00  90.00   0.50    2.88    --  113.25-125.00 -60.00   70
 71  \w     45.00  70.00   0.50    2.88    --  113.25 -94.00   0.00   50
 72  \w    111.00 170.00   0.50    2.88    --  113.25  15.00 -90.00  118
 73  \w     53.00 108.00   0.50    2.88    --  113.25-108.00 -91.70  110
;
_diffrn_measurement_device 'four-circle diffractometer'
_diffrn_measurement_device_type 'XtaLAB Synergy, Dualflex, HyPix'
_diffrn_measurement_method '\w scans'
_diffrn_orient_matrix_type 'CrysAlisPro convention (1999,Acta A55,543-557)'
_diffrn_orient_matrix_UB_11 -0.0257217000
_diffrn_orient_matrix_UB_12 0.0997908000
_diffrn_orient_matrix_UB_13 0.0043593000
_diffrn_orient_matrix_UB_21 -0.1067933000
_diffrn_orient_matrix_UB_22 0.0268544000
_diffrn_orient_matrix_UB_23 0.0265230000
_diffrn_orient_matrix_UB_31 0.0033468000
_diffrn_orient_matrix_UB_32 -0.0135485000
_diffrn_orient_matrix_UB_33 0.0731659000
_diffrn_radiation_monochromator mirror
_diffrn_radiation_probe x-ray
_diffrn_radiation_type 'Cu K\a'
_diffrn_radiation_wavelength 1.54184
_diffrn_reflns_av_R_equivalents 0.0504
_diffrn_reflns_av_unetI/netI 0.0379
_diffrn_reflns_Laue_measured_fraction_full 0.999
_diffrn_reflns_Laue_measured_fraction_max 0.980
_diffrn_reflns_limit_h_max 21
_diffrn_reflns_limit_h_min -21
_diffrn_reflns_limit_k_max 21
_diffrn_reflns_limit_k_min -21
_diffrn_reflns_limit_l_max 26
_diffrn_reflns_limit_l_min -16
_diffrn_reflns_number 96120
_diffrn_reflns_point_group_measured_fraction_full 0.999
_diffrn_reflns_point_group_measured_fraction_max 0.980
_diffrn_reflns_theta_full 67.684
_diffrn_reflns_theta_max 80.451
_diffrn_reflns_theta_min 2.990
_diffrn_source 'micro-focus sealed X-ray tube'
_diffrn_source_type 'PhotonJet (Cu) X-ray Source'
_exptl_absorpt_coefficient_mu 1.521
_exptl_absorpt_correction_T_max 1.000
_exptl_absorpt_correction_T_min 0.160
_exptl_absorpt_correction_type gaussian
_exptl_absorpt_process_details
;
CrysAlisPro 1.171.40.14a (Rigaku Oxford Diffraction, 2018)
Numerical absorption correction based on gaussian integration over
			a multifaceted crystal model
Empirical absorption correction using spherical harmonics,
 implemented in SCALE3 ABSPACK scaling algorithm.
;
_exptl_crystal_colour 'clear dark red'
_exptl_crystal_colour_lustre clear
_exptl_crystal_colour_modifier dark
_exptl_crystal_colour_primary red
_exptl_crystal_density_diffrn 1.230
_exptl_crystal_description plate
_exptl_crystal_F_000 1944
_exptl_crystal_size_max 0.732
_exptl_crystal_size_mid 0.301
_exptl_crystal_size_min 0.022
_refine_diff_density_max 0.393
_refine_diff_density_min -0.409
_refine_diff_density_rms 0.040
_refine_ls_extinction_coef 0.00024(5)
_refine_ls_extinction_expression Fc^*^=kFc[1+0.001xFc^2^\l^3^/sin(2\q)]^-1/4^
_refine_ls_extinction_method 'SHELXL-2019/2 (Sheldrick 2019)'
_refine_ls_goodness_of_fit_ref 1.101
_refine_ls_hydrogen_treatment constr
_refine_ls_matrix_type full
_refine_ls_number_parameters 1389
_refine_ls_number_reflns 21372
_refine_ls_number_restraints 210
_refine_ls_restrained_S_all 1.106
_refine_ls_R_factor_all 0.0488
_refine_ls_R_factor_gt 0.0428
_refine_ls_shift/su_max 0.003
_refine_ls_shift/su_mean 0.000
_refine_ls_structure_factor_coef Fsqd
_refine_ls_weighting_details 'w=1/[\s^2^(Fo^2^)+(0.0538P)^2^+1.2948P] where P=(Fo^2^+2Fc^2^)/3'
_refine_ls_weighting_scheme calc
_refine_ls_wR_factor_gt 0.1128
_refine_ls_wR_factor_ref 0.1181
_reflns_Friedel_coverage 0.000
_reflns_number_gt 18851
_reflns_number_total 21372
_reflns_threshold_expression 'I > 2\s(I)'
_cod_data_source_file d4sc07798a3.cif
_cod_data_source_block jj4-029-dce-ipr2o-plates_redabs
_cod_depositor_comments 'Adding full bibliography for 1573969--1573979.cif.'
_cod_original_cell_volume 4976.40(15)
_cod_original_formula_sum 'C129 H109 B2 Mn N6 O1.50'
_cod_database_code 1573979
_shelx_shelxl_version_number 2019/3
_chemical_oxdiff_formula 'C129 H98.5 B2 Mn N6 O1.5'
_chemical_oxdiff_usercomment 'red plates'
_shelx_space_group_comment
;
The symmetry employed for this shelxl refinement is uniquely defined
by the following loop, which should always be used as a source of
symmetry information in preference to the above space-group names.
They are only intended as comments.
;
_olex2_refinement_description
;
1. Uiso/Uaniso restraints and constraints
C73 \\sim C73A: within 2A with sigma of 0.005 and sigma for terminal atoms of
0.01 within 2A
C74 \\sim C74A: within 2A with sigma of 0.005 and sigma for terminal atoms of
0.01 within 2A
C75 \\sim C75A: within 2A with sigma of 0.005 and sigma for terminal atoms of
0.01 within 2A
C76 \\sim C76A: within 2A with sigma of 0.005 and sigma for terminal atoms of
0.01 within 2A
C77 \\sim C77A: within 2A with sigma of 0.005 and sigma for terminal atoms of
0.01 within 2A
C78 \\sim C78A: within 2A with sigma of 0.005 and sigma for terminal atoms of
0.01 within 2A
C79 \\sim C79A: within 2A with sigma of 0.005 and sigma for terminal atoms of
0.01 within 2A
C80 \\sim C80A: within 2A with sigma of 0.005 and sigma for terminal atoms of
0.01 within 2A
C81 \\sim C81A: within 2A with sigma of 0.005 and sigma for terminal atoms of
0.01 within 2A
C82 \\sim C82A: within 2A with sigma of 0.005 and sigma for terminal atoms of
0.01 within 2A
C83 \\sim C83A: within 2A with sigma of 0.005 and sigma for terminal atoms of
0.01 within 2A
C84 \\sim C84A: within 2A with sigma of 0.005 and sigma for terminal atoms of
0.01 within 2A
C85 \\sim C85A: within 2A with sigma of 0.005 and sigma for terminal atoms of
0.01 within 2A
C86 \\sim C86A: within 2A with sigma of 0.005 and sigma for terminal atoms of
0.01 within 2A
C87 \\sim C87A: within 2A with sigma of 0.005 and sigma for terminal atoms of
0.01 within 2A
C88 \\sim C88A: within 2A with sigma of 0.005 and sigma for terminal atoms of
0.01 within 2A
C89 \\sim C89A: within 2A with sigma of 0.005 and sigma for terminal atoms of
0.01 within 2A
C90 \\sim C90A: within 2A with sigma of 0.005 and sigma for terminal atoms of
0.01 within 2A
C91 \\sim C91A: within 2A with sigma of 0.005 and sigma for terminal atoms of
0.01 within 2A
C92 \\sim C92A: within 2A with sigma of 0.005 and sigma for terminal atoms of
0.01 within 2A
C93 \\sim C93A: within 2A with sigma of 0.005 and sigma for terminal atoms of
0.01 within 2A
C94 \\sim C94A: within 2A with sigma of 0.005 and sigma for terminal atoms of
0.01 within 2A
C95 \\sim C95A: within 2A with sigma of 0.005 and sigma for terminal atoms of
0.01 within 2A
C96 \\sim C96A: within 2A with sigma of 0.005 and sigma for terminal atoms of
0.01 within 2A
2. Same fragment restrains
{C73, C74, C75, C76, C77, C78, C79, C80, C81, C82, C83, C84, C85, C86, C87,
C88, C89, C90, C91, C92, C93, C94, C95, C96, B1} sigma for 1-2: 0.02, 1-3: 0.04
as in
{C73A, C74A, C75A, C76A, C77A, C78A, C79A, C80A, C81A, C82A, C83A, C84A, C85A,
C86A, C87A, C88A, C89A, C90A, C91A, C92A, C93A, C94A, C95A, C96A, B1A}
3. Others
 Sof(C73A)=Sof(C74A)=Sof(H74A)=Sof(C75A)=Sof(H75A)=Sof(C76A)=Sof(H76A)=
 Sof(C77A)=Sof(H77A)=Sof(C78A)=Sof(H78A)=Sof(C79A)=Sof(C80A)=Sof(H80A)=
 Sof(C81A)=Sof(H81A)=Sof(C82A)=Sof(H82A)=Sof(C83A)=Sof(H83A)=Sof(C84A)=
 Sof(H84A)=Sof(C85A)=Sof(C86A)=Sof(H86A)=Sof(C87A)=Sof(H87A)=Sof(C88A)=
 Sof(H88A)=Sof(C89A)=Sof(H89A)=Sof(C90A)=Sof(H90A)=Sof(C91A)=Sof(C92A)=
 Sof(H92A)=Sof(C93A)=Sof(H93A)=Sof(C94A)=Sof(H94A)=Sof(C95A)=Sof(H95A)=
 Sof(C96A)=Sof(H96A)=Sof(B1A)=1-FVAR(1)
 Sof(C73)=Sof(C74)=Sof(H74)=Sof(C75)=Sof(H75)=Sof(C76)=Sof(H76)=Sof(C77)=
 Sof(H77)=Sof(C78)=Sof(H78)=Sof(C79)=Sof(C80)=Sof(H80)=Sof(C81)=Sof(H81)=
 Sof(C82)=Sof(H82)=Sof(C83)=Sof(H83)=Sof(C84)=Sof(H84)=Sof(C85)=Sof(C86)=
 Sof(H86)=Sof(C87)=Sof(H87)=Sof(C88)=Sof(H88)=Sof(C89)=Sof(H89)=Sof(C90)=
 Sof(H90)=Sof(C91)=Sof(C92)=Sof(H92)=Sof(C93)=Sof(H93)=Sof(C94)=Sof(H94)=
 Sof(C95)=Sof(H95)=Sof(C96)=Sof(H96)=Sof(B1)=FVAR(1)
4.a Aromatic/amide H refined with riding coordinates:
 C4(H4), C5(H5), C6(H6), C8(H8), C9(H9), C10(H10), C14(H14), C15(H15),
 C16(H16), C17(H17), C18(H18), C20(H20), C21(H21), C22(H22), C23(H23), C24(H24),
  C28(H28), C29(H29), C30(H30), C32(H32), C33(H33), C34(H34), C38(H38),
 C39(H39), C40(H40), C41(H41), C42(H42), C44(H44), C45(H45), C46(H46), C47(H47),
  C48(H48), C52(H52), C53(H53), C54(H54), C56(H56), C57(H57), C58(H58),
 C62(H62), C63(H63), C64(H64), C65(H65), C66(H66), C68(H68), C69(H69), C70(H70),
  C71(H71), C72(H72), C98(H98), C99(H99), C100(H100), C101(H101), C102(H102),
 C104(H104), C105(H105), C106(H106), C107(H107), C108(H108), C110(H110),
 C111(H111), C112(H112), C113(H113), C114(H114), C116(H116), C117(H117),
 C118(H118), C119(H119), C120(H120), C74(H74), C75(H75), C76(H76), C77(H77),
 C78(H78), C80(H80), C81(H81), C82(H82), C83(H83), C84(H84), C86(H86), C87(H87),
  C88(H88), C89(H89), C90(H90), C92(H92), C93(H93), C94(H94), C95(H95),
 C96(H96), C74A(H74A), C75A(H75A), C76A(H76A), C77A(H77A), C78A(H78A),
 C80A(H80A), C81A(H81A), C82A(H82A), C83A(H83A), C84A(H84A), C86A(H86A),
 C87A(H87A), C88A(H88A), C89A(H89A), C90A(H90A), C92A(H92A), C93A(H93A),
 C94A(H94A), C95A(H95A), C96A(H96A)
;
_smtbx_masks_void_probe_radius 1.2
_smtbx_masks_void_truncation_radius 1.2
_olex2_submission_special_instructions 'No special instructions were received'
_oxdiff_exptl_absorpt_empirical_details
;
Empirical correction (ABSPACK) includes:
- Absorption correction using spherical harmonics
- Frame scaling
;
_oxdiff_exptl_absorpt_empirical_full_max 1.680
_oxdiff_exptl_absorpt_empirical_full_min 0.762

loop_
_space_group_symop_operation_xyz
'x, y, z'
'-x, -y, -z'

loop_
_atom_site_label
_atom_site_type_symbol
_atom_site_fract_x
_atom_site_fract_y
_atom_site_fract_z
_atom_site_U_iso_or_equiv
_atom_site_adp_type
_atom_site_occupancy
_atom_site_site_symmetry_order
_atom_site_calc_flag
_atom_site_refinement_flags_posn
_atom_site_refinement_flags_adp
_atom_site_refinement_flags_occupancy
_atom_site_disorder_assembly
_atom_site_disorder_group
Mn1 Mn 0.36064(2) 0.78191(2) 0.75538(2) 0.02698(6) Uani 1 1 d . . . . .
N1 N 0.45286(8) 0.82179(8) 0.78176(6) 0.0278(2) Uani 1 1 d . . . . .
N2 N 0.51045(8) 0.66664(8) 0.71481(6) 0.0282(2) Uani 1 1 d . . . . .
N3 N 0.35993(8) 0.85875(8) 0.65684(6) 0.0273(2) Uani 1 1 d . . . . .
N4 N 0.29096(8) 0.73744(8) 0.70495(6) 0.0284(2) Uani 1 1 d . . . . .
N5 N 0.21455(9) 0.89262(8) 0.81118(6) 0.0295(2) Uani 1 1 d . . . . .
N6 N 0.30946(9) 0.72160(9) 0.85559(6) 0.0314(2) Uani 1 1 d . . . . .
C1 C 0.54273(10) 0.76724(10) 0.75782(7) 0.0276(3) Uani 1 1 d . . . . .
C2 C 0.57420(10) 0.68218(9) 0.72060(6) 0.0267(3) Uani 1 1 d . . . . .
C3 C 0.67855(10) 0.63250(10) 0.69977(7) 0.0290(3) Uani 1 1 d . . . . .
C4 C 0.74789(11) 0.55414(10) 0.66220(7) 0.0335(3) Uani 1 1 d . . . . .
H4 H 0.730838 0.518758 0.644753 0.040 Uiso 1 1 calc R U . . .
C5 C 0.84467(11) 0.52816(11) 0.65048(8) 0.0381(3) Uani 1 1 d . . . . .
H5 H 0.892832 0.475325 0.623849 0.046 Uiso 1 1 calc R U . . .
C6 C 0.87136(11) 0.57724(11) 0.67656(8) 0.0361(3) Uani 1 1 d . . . . .
H6 H 0.937130 0.557168 0.668166 0.043 Uiso 1 1 calc R U . . .
C7 C 0.80188(10) 0.65707(11) 0.71565(7) 0.0321(3) Uani 1 1 d . . . . .
C8 C 0.81845(11) 0.71407(11) 0.74554(8) 0.0362(3) Uani 1 1 d . . . . .
H8 H 0.881978 0.698463 0.741248 0.043 Uiso 1 1 calc R U . . .
C9 C 0.74393(11) 0.79150(11) 0.78059(8) 0.0362(3) Uani 1 1 d . . . . .
H9 H 0.757279 0.827994 0.800399 0.043 Uiso 1 1 calc R U . . .
C10 C 0.64783(11) 0.81870(11) 0.78815(7) 0.0336(3) Uani 1 1 d . . . . .
H10 H 0.597380 0.873141 0.811846 0.040 Uiso 1 1 calc R U . . .
C11 C 0.62927(10) 0.76427(10) 0.76031(7) 0.0287(3) Uani 1 1 d . . . . .
C12 C 0.70641(10) 0.68353(10) 0.72518(7) 0.0291(3) Uani 1 1 d . . . . .
C13 C 0.42173(10) 0.90153(10) 0.81829(7) 0.0299(3) Uani 1 1 d . . . . .
C14 C 0.38483(11) 0.90329(11) 0.88858(8) 0.0363(3) Uani 1 1 d . . . . .
H14 H 0.380171 0.852491 0.911724 0.044 Uiso 1 1 calc R U . . .
C15 C 0.35498(13) 0.98003(13) 0.92439(9) 0.0448(4) Uani 1 1 d . . . . .
H15 H 0.332173 0.980982 0.972438 0.054 Uiso 1 1 calc R U . . .
C16 C 0.35827(13) 1.05493(13) 0.89052(10) 0.0479(4) Uani 1 1 d . . . . .
H16 H 0.336778 1.107657 0.915307 0.058 Uiso 1 1 calc R U . . .
C17 C 0.39286(13) 1.05371(12) 0.82034(10) 0.0449(4) Uani 1 1 d . . . . .
H17 H 0.394333 1.105755 0.797229 0.054 Uiso 1 1 calc R U . . .
C18 C 0.42522(11) 0.97668(11) 0.78401(8) 0.0367(3) Uani 1 1 d . . . . .
H18 H 0.449589 0.975367 0.736011 0.044 Uiso 1 1 calc R U . . .
C19 C 0.54225(10) 0.57981(10) 0.68777(7) 0.0290(3) Uani 1 1 d . . . . .
C20 C 0.55858(11) 0.56699(11) 0.61986(7) 0.0328(3) Uani 1 1 d . . . . .
H20 H 0.548528 0.616085 0.589566 0.039 Uiso 1 1 calc R U . . .
C21 C 0.58987(11) 0.48096(12) 0.59736(8) 0.0372(3) Uani 1 1 d . . . . .
H21 H 0.602879 0.470933 0.550891 0.045 Uiso 1 1 calc R U . . .
C22 C 0.60245(12) 0.40950(12) 0.64145(8) 0.0403(3) Uani 1 1 d . . . . .
H22 H 0.622545 0.351267 0.625505 0.048 Uiso 1 1 calc R U . . .
C23 C 0.58561(13) 0.42334(11) 0.70884(8) 0.0413(4) Uani 1 1 d . . . . .
H23 H 0.594491 0.374465 0.739283 0.050 Uiso 1 1 calc R U . . .
C24 C 0.55579(12) 0.50845(11) 0.73194(8) 0.0361(3) Uani 1 1 d . . . . .
H24 H 0.544608 0.517847 0.778184 0.043 Uiso 1 1 calc R U . . .
C25 C 0.31410(9) 0.84832(9) 0.62453(6) 0.0256(3) Uani 1 1 d . . . . .
C26 C 0.28335(9) 0.77576(9) 0.64829(7) 0.0265(3) Uani 1 1 d . . . . .
C27 C 0.25183(9) 0.76486(10) 0.59566(7) 0.0276(3) Uani 1 1 d . . . . .
C28 C 0.22557(10) 0.70486(10) 0.58460(7) 0.0307(3) Uani 1 1 d . . . . .
H28 H 0.220362 0.660955 0.617225 0.037 Uiso 1 1 calc R U . . .
C29 C 0.20661(11) 0.71048(11) 0.52332(8) 0.0349(3) Uani 1 1 d . . . . .
H29 H 0.189683 0.668727 0.514813 0.042 Uiso 1 1 calc R U . . .
C30 C 0.21187(11) 0.77447(11) 0.47561(8) 0.0354(3) Uani 1 1 d . . . . .
H30 H 0.198263 0.776168 0.435243 0.042 Uiso 1 1 calc R U . . .
C31 C 0.23743(10) 0.83803(10) 0.48605(7) 0.0324(3) Uani 1 1 d . . . . .
C32 C 0.24689(12) 0.90628(11) 0.44127(7) 0.0363(3) Uani 1 1 d . . . . .
H32 H 0.234470 0.913743 0.399554 0.044 Uiso 1 1 calc R U . . .
C33 C 0.27413(12) 0.96191(11) 0.45818(7) 0.0362(3) Uani 1 1 d . . . . .
H33 H 0.278229 1.008397 0.428009 0.043 Uiso 1 1 calc R U . . .
C34 C 0.29619(11) 0.95261(10) 0.51856(7) 0.0318(3) Uani 1 1 d . . . . .
H34 H 0.315133 0.991725 0.528745 0.038 Uiso 1 1 calc R U . . .
C35 C 0.28954(10) 0.88537(10) 0.56230(7) 0.0282(3) Uani 1 1 d . . . . .
C36 C 0.25747(10) 0.83056(10) 0.54647(7) 0.0283(3) Uani 1 1 d . . . . .
C37 C 0.39649(10) 0.92178(10) 0.63310(7) 0.0269(3) Uani 1 1 d . . . . .
C38 C 0.33618(10) 1.01442(10) 0.64015(7) 0.0295(3) Uani 1 1 d . . . . .
H38 H 0.269090 1.037647 0.658786 0.035 Uiso 1 1 calc R U . . .
C39 C 0.37474(11) 1.07309(10) 0.61970(7) 0.0315(3) Uani 1 1 d . . . . .
H39 H 0.333956 1.136601 0.625101 0.038 Uiso 1 1 calc R U . . .
C40 C 0.47279(11) 1.03889(10) 0.59139(7) 0.0325(3) Uani 1 1 d . . . . .
H40 H 0.498956 1.079039 0.577334 0.039 Uiso 1 1 calc R U . . .
C41 C 0.53238(10) 0.94636(11) 0.58363(7) 0.0326(3) Uani 1 1 d . . . . .
H41 H 0.599277 0.923295 0.563474 0.039 Uiso 1 1 calc R U . . .
C42 C 0.49487(10) 0.88682(10) 0.60522(7) 0.0292(3) Uani 1 1 d . . . . .
H42 H 0.535849 0.823290 0.600962 0.035 Uiso 1 1 calc R U . . .
C43 C 0.25630(11) 0.67292(10) 0.72921(7) 0.0296(3) Uani 1 1 d . . . . .
C44 C 0.16203(11) 0.70418(11) 0.77008(8) 0.0360(3) Uani 1 1 d . . . . .
H44 H 0.121143 0.766916 0.780409 0.043 Uiso 1 1 calc R U . . .
C45 C 0.12823(13) 0.64218(13) 0.79573(8) 0.0427(4) Uani 1 1 d . . . . .
H45 H 0.063981 0.662773 0.823778 0.051 Uiso 1 1 calc R U . . .
C46 C 0.18794(13) 0.55089(12) 0.78048(8) 0.0416(4) Uani 1 1 d . . . . .
H46 H 0.164618 0.508942 0.798017 0.050 Uiso 1 1 calc R U . . .
C47 C 0.28186(13) 0.52054(11) 0.73959(8) 0.0389(3) Uani 1 1 d . . . . .
H47 H 0.322528 0.457878 0.728842 0.047 Uiso 1 1 calc R U . . .
C48 C 0.31683(12) 0.58175(11) 0.71418(8) 0.0344(3) Uani 1 1 d . . . . .
H48 H 0.381441 0.560987 0.686890 0.041 Uiso 1 1 calc R U . . .
C49 C 0.16775(10) 0.86471(10) 0.86266(7) 0.0304(3) Uani 1 1 d . . . . .
C50 C 0.22002(11) 0.76937(10) 0.88687(7) 0.0303(3) Uani 1 1 d . . . . .
C51 C 0.14945(11) 0.75600(11) 0.94556(7) 0.0347(3) Uani 1 1 d . . . . .
C52 C 0.15179(14) 0.68561(13) 0.98907(8) 0.0427(4) Uani 1 1 d . . . . .
H52 H 0.208974 0.629823 0.984251 0.051 Uiso 1 1 calc R U . . .
C53 C 0.06627(15) 0.69931(14) 1.04104(8) 0.0500(4) Uani 1 1 d . . . . .
H53 H 0.066820 0.651261 1.070958 0.060 Uiso 1 1 calc R U . . .
C54 C -0.01720(14) 0.77915(15) 1.04984(8) 0.0491(4) Uani 1 1 d . . . . .
H54 H -0.072785 0.785031 1.085374 0.059 Uiso 1 1 calc R U . . .
C55 C -0.02193(13) 0.85294(13) 1.00686(8) 0.0424(4) Uani 1 1 d . . . . .
C56 C -0.10225(12) 0.93866(14) 1.01007(8) 0.0459(4) Uani 1 1 d . . . . .
H56 H -0.161152 0.951146 1.044209 0.055 Uiso 1 1 calc R U . . .
C57 C -0.09669(12) 1.00453(14) 0.96454(8) 0.0445(4) Uani 1 1 d . . . . .
H57 H -0.151994 1.061712 0.968113 0.053 Uiso 1 1 calc R U . . .
C58 C -0.01068(11) 0.98939(12) 0.91244(8) 0.0383(3) Uani 1 1 d . . . . .
H58 H -0.007837 1.035677 0.881569 0.046 Uiso 1 1 calc R U . . .
C59 C 0.06879(11) 0.90574(11) 0.90771(7) 0.0334(3) Uani 1 1 d . . . . .
C60 C 0.06304(11) 0.83844(12) 0.95509(7) 0.0356(3) Uani 1 1 d . . . . .
C61 C 0.16559(10) 0.98253(10) 0.78778(7) 0.0300(3) Uani 1 1 d . . . . .
C62 C 0.10714(11) 1.00026(11) 0.74896(8) 0.0362(3) Uani 1 1 d . . . . .
H62 H 0.099218 0.953266 0.737919 0.043 Uiso 1 1 calc R U . . .
C63 C 0.06061(12) 1.08766(13) 0.72660(8) 0.0421(4) Uani 1 1 d . . . . .
H63 H 0.020327 1.100679 0.700296 0.051 Uiso 1 1 calc R U . . .
C64 C 0.07280(12) 1.15584(12) 0.74257(8) 0.0431(4) Uani 1 1 d . . . . .
H64 H 0.039557 1.215743 0.728118 0.052 Uiso 1 1 calc R U . . .
C65 C 0.13319(12) 1.13714(11) 0.77949(8) 0.0391(3) Uani 1 1 d . . . . .
H65 H 0.142572 1.183786 0.789330 0.047 Uiso 1 1 calc R U . . .
C66 C 0.18006(11) 1.04994(11) 0.80214(7) 0.0333(3) Uani 1 1 d . . . . .
H66 H 0.221759 1.036724 0.827306 0.040 Uiso 1 1 calc R U . . .
C67 C 0.36371(11) 0.63199(11) 0.87634(7) 0.0340(3) Uani 1 1 d . . . . .
C68 C 0.43982(12) 0.61467(12) 0.89712(8) 0.0409(4) Uani 1 1 d . . . . .
H68 H 0.453043 0.661929 0.899410 0.049 Uiso 1 1 calc R U . . .
C69 C 0.49641(14) 0.52677(15) 0.91454(9) 0.0539(5) Uani 1 1 d . . . . .
H69 H 0.547427 0.514426 0.930130 0.065 Uiso 1 1 calc R U . . .
C70 C 0.47904(16) 0.45766(15) 0.90937(10) 0.0606(6) Uani 1 1 d . . . . .
H70 H 0.518449 0.397919 0.920954 0.073 Uiso 1 1 calc R U . . .
C71 C 0.40430(16) 0.47498(13) 0.88732(10) 0.0545(5) Uani 1 1 d . . . . .
H71 H 0.393053 0.427000 0.883277 0.065 Uiso 1 1 calc R U . . .
C72 C 0.34572(13) 0.56251(12) 0.87111(8) 0.0415(4) Uani 1 1 d . . . . .
H72 H 0.293861 0.574759 0.856584 0.050 Uiso 1 1 calc R U . . .
C97 C 0.13116(10) 0.49258(10) 0.59269(7) 0.0293(3) Uani 1 1 d . . . . .
C98 C 0.10505(10) 0.56229(10) 0.63614(8) 0.0327(3) Uani 1 1 d . . . . .
H98 H 0.130257 0.546694 0.672715 0.039 Uiso 1 1 calc R U . . .
C99 C 0.04432(11) 0.65261(11) 0.62810(8) 0.0367(3) Uani 1 1 d . . . . .
H99 H 0.029775 0.697251 0.658338 0.044 Uiso 1 1 calc R U . . .
C100 C 0.00463(11) 0.67797(11) 0.57581(9) 0.0404(4) Uani 1 1 d . . . . .
H100 H -0.037054 0.739676 0.569928 0.048 Uiso 1 1 calc R U . . .
C101 C 0.02721(11) 0.61130(11) 0.53251(8) 0.0391(3) Uani 1 1 d . . . . .
H101 H 0.000213 0.627329 0.496862 0.047 Uiso 1 1 calc R U . . .
C102 C 0.08925(10) 0.52084(11) 0.54085(8) 0.0338(3) Uani 1 1 d . . . . .
H102 H 0.103717 0.476644 0.510255 0.041 Uiso 1 1 calc R U . . .
C103 C 0.20145(10) 0.31718(10) 0.56280(7) 0.0310(3) Uani 1 1 d . . . . .
C104 C 0.15703(12) 0.26468(11) 0.59471(8) 0.0368(3) Uani 1 1 d . . . . .
H104 H 0.129953 0.268884 0.642576 0.044 Uiso 1 1 calc R U . . .
C105 C 0.15065(13) 0.20654(12) 0.55960(9) 0.0414(4) Uani 1 1 d . . . . .
H105 H 0.120408 0.171678 0.583596 0.050 Uiso 1 1 calc R U . . .
C106 C 0.18835(12) 0.19946(11) 0.48973(9) 0.0413(4) Uani 1 1 d . . . . .
H106 H 0.183950 0.160196 0.465378 0.050 Uiso 1 1 calc R U . . .
C107 C 0.23267(12) 0.25071(11) 0.45587(8) 0.0393(3) Uani 1 1 d . . . . .
H107 H 0.258599 0.246889 0.407925 0.047 Uiso 1 1 calc R U . . .
C108 C 0.23919(11) 0.30751(11) 0.49189(8) 0.0350(3) Uani 1 1 d . . . . .
H108 H 0.270516 0.341354 0.467607 0.042 Uiso 1 1 calc R U . . .
C109 C 0.31691(10) 0.37482(10) 0.57375(7) 0.0300(3) Uani 1 1 d . . . . .
C110 C 0.33730(11) 0.44421(11) 0.57584(7) 0.0332(3) Uani 1 1 d . . . . .
H110 H 0.285641 0.503232 0.589451 0.040 Uiso 1 1 calc R U . . .
C111 C 0.42983(11) 0.43063(11) 0.55889(8) 0.0360(3) Uani 1 1 d . . . . .
H111 H 0.440153 0.479745 0.561471 0.043 Uiso 1 1 calc R U . . .
C112 C 0.50691(11) 0.34574(11) 0.53826(8) 0.0362(3) Uani 1 1 d . . . . .
H112 H 0.570282 0.335947 0.526712 0.043 Uiso 1 1 calc R U . . .
C113 C 0.48993(11) 0.27537(11) 0.53476(8) 0.0368(3) Uani 1 1 d . . . . .
H113 H 0.542076 0.216695 0.520713 0.044 Uiso 1 1 calc R U . . .
C114 C 0.39710(10) 0.28998(10) 0.55165(7) 0.0331(3) Uani 1 1 d . . . . .
H114 H 0.387468 0.240739 0.548135 0.040 Uiso 1 1 calc R U . . .
C115 C 0.18460(10) 0.36726(10) 0.68494(7) 0.0309(3) Uani 1 1 d . . . . .
C116 C 0.09095(12) 0.39429(12) 0.72764(8) 0.0390(3) Uani 1 1 d . . . . .
H116 H 0.040880 0.421738 0.708104 0.047 Uiso 1 1 calc R U . . .
C117 C 0.06802(13) 0.38276(12) 0.79720(8) 0.0437(4) Uani 1 1 d . . . . .
H117 H 0.003339 0.402882 0.824079 0.052 Uiso 1 1 calc R U . . .
C118 C 0.13907(14) 0.34205(12) 0.82754(8) 0.0427(4) Uani 1 1 d . . . . .
H118 H 0.123750 0.334883 0.875170 0.051 Uiso 1 1 calc R U . . .
C119 C 0.23293(13) 0.31199(11) 0.78698(8) 0.0402(3) Uani 1 1 d . . . . .
H119 H 0.282789 0.282788 0.806723 0.048 Uiso 1 1 calc R U . . .
C120 C 0.25444(12) 0.32446(10) 0.71724(8) 0.0350(3) Uani 1 1 d . . . . .
H120 H 0.319394 0.302930 0.690521 0.042 Uiso 1 1 calc R U . . .
B2 B 0.20795(11) 0.38745(11) 0.60284(8) 0.0292(3) Uani 1 1 d . . . . .
C73 C 0.2638(6) 0.8699(5) 0.1442(3) 0.0382(12) Uani 0.646(4) 1 d D U P A 1
C74 C 0.3439(7) 0.8303(7) 0.0870(4) 0.0481(16) Uani 0.646(4) 1 d D U P A 1
H74 H 0.393743 0.844971 0.077762 0.058 Uiso 0.646(4) 1 calc R U P A 1
C75 C 0.3541(8) 0.7710(8) 0.0433(4) 0.0432(15) Uani 0.646(4) 1 d D U P A 1
H75 H 0.408463 0.748136 0.004005 0.052 Uiso 0.646(4) 1 calc R U P A 1
C76 C 0.2853(10) 0.7453(12) 0.0569(7) 0.0508(19) Uani 0.646(4) 1 d D U P A 1
H76 H 0.294878 0.699214 0.030478 0.061 Uiso 0.646(4) 1 calc R U P A 1
C77 C 0.2013(10) 0.7878(10) 0.1100(6) 0.051(2) Uani 0.646(4) 1 d D U P A 1
H77 H 0.149920 0.776231 0.116595 0.062 Uiso 0.646(4) 1 calc R U P A 1
C78 C 0.1925(7) 0.8474(7) 0.1538(4) 0.0432(15) Uani 0.646(4) 1 d D U P A 1
H78 H 0.135933 0.873432 0.191267 0.052 Uiso 0.646(4) 1 calc R U P A 1
C79 C 0.3458(6) 0.8930(6) 0.2260(5) 0.0392(14) Uani 0.646(4) 1 d D U P A 1
C80 C 0.4040(13) 0.8002(7) 0.2305(11) 0.0608(16) Uani 0.646(4) 1 d D U P A 1
H80 H 0.394468 0.759264 0.212282 0.073 Uiso 0.646(4) 1 calc R U P A 1
C81 C 0.4760(9) 0.7649(7) 0.2609(8) 0.067(2) Uani 0.646(4) 1 d D U P A 1
H81 H 0.519467 0.701922 0.257804 0.081 Uiso 0.646(4) 1 calc R U P A 1
C82 C 0.4834(7) 0.8221(7) 0.2952(6) 0.060(2) Uani 0.646(4) 1 d D U P A 1
H82 H 0.529165 0.798445 0.318442 0.072 Uiso 0.646(4) 1 calc R U P A 1
C83 C 0.4239(8) 0.9136(6) 0.2954(7) 0.050(2) Uani 0.646(4) 1 d D U P A 1
H83 H 0.429485 0.953911 0.317811 0.060 Uiso 0.646(4) 1 calc R U P A 1
C84 C 0.3567(9) 0.9464(7) 0.2635(8) 0.0437(17) Uani 0.646(4) 1 d D U P A 1
H84 H 0.314355 1.009640 0.266663 0.052 Uiso 0.646(4) 1 calc R U P A 1
C85 C 0.1623(3) 0.9780(3) 0.2577(3) 0.0451(10) Uani 0.646(4) 1 d D U P A 1
C86 C 0.1437(4) 0.9157(3) 0.3038(3) 0.0467(12) Uani 0.646(4) 1 d D U P A 1
H86 H 0.185741 0.853104 0.293605 0.056 Uiso 0.646(4) 1 calc R U P A 1
C87 C 0.0673(4) 0.9401(4) 0.3639(2) 0.0604(12) Uani 0.646(4) 1 d D U P A 1
H87 H 0.057502 0.894942 0.392854 0.072 Uiso 0.646(4) 1 calc R U P A 1
C88 C 0.0062(4) 1.0303(4) 0.3806(3) 0.0742(18) Uani 0.646(4) 1 d D U P A 1
H88 H -0.045673 1.048200 0.421570 0.089 Uiso 0.646(4) 1 calc R U P A 1
C89 C 0.0216(5) 1.0948(4) 0.3367(5) 0.111(3) Uani 0.646(4) 1 d D U P A 1
H89 H -0.019690 1.157287 0.347940 0.133 Uiso 0.646(4) 1 calc R U P A 1
C90 C 0.0968(3) 1.0689(3) 0.2766(4) 0.0783(18) Uani 0.646(4) 1 d D U P A 1
H90 H 0.104255 1.114567 0.246939 0.094 Uiso 0.646(4) 1 calc R U P A 1
C91 C 0.2667(4) 1.0219(2) 0.1408(2) 0.0463(11) Uani 0.646(4) 1 d D U P A 1
C92 C 0.1917(4) 1.0871(3) 0.1174(3) 0.0767(15) Uani 0.646(4) 1 d D U P A 1
H92 H 0.134227 1.083528 0.130939 0.092 Uiso 0.646(4) 1 calc R U P A 1
C93 C 0.1975(9) 1.1576(7) 0.0748(5) 0.114(4) Uani 0.646(4) 1 d D U P A 1
H93 H 0.142238 1.205599 0.065692 0.136 Uiso 0.646(4) 1 calc R U P A 1
C94 C 0.2843(6) 1.1562(3) 0.0465(2) 0.093(2) Uani 0.646(4) 1 d D U P A 1
H94 H 0.289601 1.200789 0.014636 0.112 Uiso 0.646(4) 1 calc R U P A 1
C95 C 0.3651(5) 1.0901(3) 0.06373(19) 0.0743(15) Uani 0.646(4) 1 d D U P A 1
H95 H 0.424939 1.089137 0.044475 0.089 Uiso 0.646(4) 1 calc R U P A 1
C96 C 0.3535(4) 1.0254(3) 0.11064(18) 0.0497(9) Uani 0.646(4) 1 d D U P A 1
H96 H 0.407560 0.980852 0.123104 0.060 Uiso 0.646(4) 1 calc R U P A 1
B1 B 0.2581(4) 0.9421(3) 0.1924(3) 0.0397(11) Uani 0.646(4) 1 d D . P A 1
C73A C 0.2528(12) 0.8599(10) 0.1592(6) 0.048(3) Uani 0.354(4) 1 d D U P A 2
C74A C 0.3361(13) 0.8224(13) 0.1034(7) 0.047(3) Uani 0.354(4) 1 d D U P A 2
H74A H 0.384819 0.837790 0.096873 0.057 Uiso 0.354(4) 1 calc R U P A 2
C75A C 0.3489(16) 0.7637(15) 0.0578(8) 0.044(3) Uani 0.354(4) 1 d D U P A 2
H75A H 0.408466 0.735435 0.023154 0.053 Uiso 0.354(4) 1 calc R U P A 2
C76A C 0.2773(18) 0.745(2) 0.0613(13) 0.045(2) Uani 0.354(4) 1 d D U P A 2
H76A H 0.281340 0.714614 0.025453 0.054 Uiso 0.354(4) 1 calc R U P A 2
C77A C 0.1989(18) 0.7739(19) 0.1196(12) 0.055(3) Uani 0.354(4) 1 d D U P A 2
H77A H 0.153495 0.753438 0.128332 0.065 Uiso 0.354(4) 1 calc R U P A 2
C78A C 0.1872(14) 0.8324(14) 0.1650(9) 0.048(3) Uani 0.354(4) 1 d D U P A 2
H78A H 0.130275 0.854828 0.202515 0.057 Uiso 0.354(4) 1 calc R U P A 2
C79A C 0.3278(12) 0.9010(12) 0.2346(11) 0.044(3) Uani 0.354(4) 1 d D U P A 2
C80A C 0.400(2) 0.8115(13) 0.228(2) 0.058(3) Uani 0.354(4) 1 d D U P A 2
H80A H 0.408403 0.771573 0.196584 0.070 Uiso 0.354(4) 1 calc R U P A 2
C81A C 0.4604(16) 0.7804(12) 0.2680(15) 0.056(3) Uani 0.354(4) 1 d D U P A 2
H81A H 0.496230 0.717604 0.274978 0.067 Uiso 0.354(4) 1 calc R U P A 2
C82A C 0.4661(14) 0.8440(12) 0.2971(12) 0.053(2) Uani 0.354(4) 1 d D U P A 2
H82A H 0.511490 0.824362 0.320236 0.064 Uiso 0.354(4) 1 calc R U P A 2
C83A C 0.4076(13) 0.9346(12) 0.2931(12) 0.041(2) Uani 0.354(4) 1 d D U P A 2
H83A H 0.413684 0.977660 0.311840 0.049 Uiso 0.354(4) 1 calc R U P A 2
C84A C 0.3405(16) 0.9621(11) 0.2620(12) 0.033(2) Uani 0.354(4) 1 d D U P A 2
H84A H 0.300690 1.025075 0.258625 0.039 Uiso 0.354(4) 1 calc R U P A 2
C85A C 0.1461(6) 0.9594(7) 0.2804(5) 0.052(2) Uani 0.354(4) 1 d D U P A 2
C86A C 0.1334(8) 0.8885(8) 0.3186(6) 0.056(2) Uani 0.354(4) 1 d D U P A 2
H86A H 0.173296 0.828156 0.301333 0.068 Uiso 0.354(4) 1 calc R U P A 2
C87A C 0.0621(7) 0.9060(8) 0.3824(5) 0.073(2) Uani 0.354(4) 1 d D U P A 2
H87A H 0.054493 0.857253 0.407112 0.087 Uiso 0.354(4) 1 calc R U P A 2
C88A C 0.0042(7) 0.9915(8) 0.4088(5) 0.085(3) Uani 0.354(4) 1 d D U P A 2
H88A H -0.042955 1.002728 0.452006 0.102 Uiso 0.354(4) 1 calc R U P A 2
C89A C 0.0155(12) 1.0638(10) 0.3706(9) 0.119(5) Uani 0.354(4) 1 d D U P A 2
H89A H -0.026543 1.124327 0.387031 0.142 Uiso 0.354(4) 1 calc R U P A 2
C90A C 0.0863(7) 1.0462(7) 0.3108(6) 0.082(3) Uani 0.354(4) 1 d D U P A 2
H90A H 0.096132 1.094928 0.288200 0.098 Uiso 0.354(4) 1 calc R U P A 2
C91A C 0.2214(7) 1.0238(5) 0.1628(4) 0.0581(19) Uani 0.354(4) 1 d D U P A 2
C92A C 0.1328(8) 1.0886(5) 0.1548(5) 0.090(2) Uani 0.354(4) 1 d D U P A 2
H92A H 0.076918 1.084517 0.181125 0.108 Uiso 0.354(4) 1 calc R U P A 2
C93A C 0.1254(11) 1.1597(7) 0.1084(6) 0.124(5) Uani 0.354(4) 1 d D U P A 2
H93A H 0.065237 1.209872 0.109159 0.149 Uiso 0.354(4) 1 calc R U P A 2
C94A C 0.2075(13) 1.1533(12) 0.0627(9) 0.094(3) Uani 0.354(4) 1 d D U P A 2
H94A H 0.204096 1.185188 0.021674 0.113 Uiso 0.354(4) 1 calc R U P A 2
C95A C 0.2973(9) 1.1027(6) 0.0723(4) 0.086(2) Uani 0.354(4) 1 d D U P A 2
H95A H 0.349522 1.113998 0.049468 0.103 Uiso 0.354(4) 1 calc R U P A 2
C96A C 0.3019(9) 1.0323(6) 0.1200(4) 0.061(3) Uani 0.354(4) 1 d D U P A 2
H96A H 0.362831 0.988385 0.123245 0.073 Uiso 0.354(4) 1 calc R U P A 2
B1A B 0.2341(8) 0.9362(8) 0.2097(6) 0.056(3) Uani 0.354(4) 1 d D . P A 2

loop_
_atom_site_aniso_label
_atom_site_aniso_U_11
_atom_site_aniso_U_22
_atom_site_aniso_U_33
_atom_site_aniso_U_23
_atom_site_aniso_U_13
_atom_site_aniso_U_12
Mn1 0.02432(11) 0.03015(12) 0.02792(11) 0.00328(8) -0.00705(8) -0.01559(9)
N1 0.0254(6) 0.0312(6) 0.0274(5) 0.0015(4) -0.0062(4) -0.0157(5)
N2 0.0270(6) 0.0304(6) 0.0281(5) 0.0024(4) -0.0083(4) -0.0152(5)
N3 0.0240(5) 0.0288(6) 0.0284(5) 0.0023(4) -0.0042(4) -0.0153(5)
N4 0.0276(6) 0.0304(6) 0.0295(6) 0.0027(4) -0.0071(4) -0.0172(5)
N5 0.0292(6) 0.0314(6) 0.0293(6) 0.0021(5) -0.0071(5) -0.0173(5)
N6 0.0335(6) 0.0356(6) 0.0297(6) 0.0049(5) -0.0115(5) -0.0199(5)
C1 0.0256(6) 0.0336(7) 0.0242(6) 0.0030(5) -0.0065(5) -0.0160(6)
C2 0.0252(6) 0.0307(7) 0.0242(6) 0.0039(5) -0.0067(5) -0.0150(6)
C3 0.0261(7) 0.0336(7) 0.0265(6) 0.0018(5) -0.0068(5) -0.0151(6)
C4 0.0296(7) 0.0349(8) 0.0339(7) -0.0032(6) -0.0067(6) -0.0150(6)
C5 0.0288(7) 0.0383(8) 0.0397(8) -0.0065(6) -0.0033(6) -0.0136(6)
C6 0.0250(7) 0.0411(8) 0.0394(8) -0.0003(6) -0.0070(6) -0.0155(6)
C7 0.0258(7) 0.0397(8) 0.0307(7) 0.0020(6) -0.0074(5) -0.0170(6)
C8 0.0285(7) 0.0454(9) 0.0381(8) -0.0008(6) -0.0105(6) -0.0198(7)
C9 0.0333(8) 0.0447(9) 0.0373(7) -0.0030(6) -0.0115(6) -0.0221(7)
C10 0.0301(7) 0.0382(8) 0.0328(7) -0.0038(6) -0.0079(6) -0.0166(6)
C11 0.0250(6) 0.0351(7) 0.0262(6) 0.0013(5) -0.0070(5) -0.0156(6)
C12 0.0268(7) 0.0351(7) 0.0255(6) 0.0026(5) -0.0074(5) -0.0160(6)
C13 0.0230(6) 0.0325(7) 0.0331(7) -0.0023(5) -0.0069(5) -0.0130(6)
C14 0.0322(8) 0.0408(8) 0.0334(7) -0.0011(6) -0.0090(6) -0.0159(7)
C15 0.0387(9) 0.0509(10) 0.0387(8) -0.0116(7) -0.0076(7) -0.0165(8)
C16 0.0401(9) 0.0436(9) 0.0562(10) -0.0171(8) -0.0064(8) -0.0178(8)
C17 0.0396(9) 0.0352(8) 0.0573(10) -0.0042(7) -0.0069(8) -0.0201(7)
C18 0.0335(8) 0.0366(8) 0.0384(8) -0.0012(6) -0.0055(6) -0.0189(7)
C19 0.0251(6) 0.0342(7) 0.0299(6) -0.0005(5) -0.0066(5) -0.0169(6)
C20 0.0296(7) 0.0420(8) 0.0292(7) 0.0024(6) -0.0086(5) -0.0199(6)
C21 0.0355(8) 0.0451(9) 0.0320(7) -0.0053(6) -0.0055(6) -0.0217(7)
C22 0.0389(8) 0.0386(8) 0.0423(8) -0.0087(7) -0.0057(7) -0.0196(7)
C23 0.0489(10) 0.0355(8) 0.0398(8) 0.0032(6) -0.0113(7) -0.0228(7)
C24 0.0426(8) 0.0369(8) 0.0306(7) 0.0027(6) -0.0106(6) -0.0214(7)
C25 0.0221(6) 0.0275(6) 0.0240(6) -0.0006(5) -0.0026(5) -0.0125(5)
C26 0.0208(6) 0.0291(7) 0.0276(6) -0.0001(5) -0.0038(5) -0.0128(5)
C27 0.0209(6) 0.0314(7) 0.0279(6) -0.0006(5) -0.0043(5) -0.0123(5)
C28 0.0258(7) 0.0338(7) 0.0323(7) -0.0008(5) -0.0051(5) -0.0162(6)
C29 0.0309(7) 0.0407(8) 0.0366(7) -0.0041(6) -0.0080(6) -0.0201(7)
C30 0.0310(7) 0.0445(9) 0.0315(7) -0.0028(6) -0.0075(6) -0.0192(7)
C31 0.0278(7) 0.0353(8) 0.0295(7) -0.0018(6) -0.0059(5) -0.0131(6)
C32 0.0377(8) 0.0403(8) 0.0273(7) 0.0023(6) -0.0099(6) -0.0170(7)
C33 0.0415(8) 0.0336(8) 0.0287(7) 0.0031(6) -0.0074(6) -0.0176(7)
C34 0.0332(7) 0.0305(7) 0.0281(6) 0.0007(5) -0.0048(5) -0.0160(6)
C35 0.0246(6) 0.0303(7) 0.0255(6) -0.0012(5) -0.0028(5) -0.0130(6)
C36 0.0217(6) 0.0296(7) 0.0281(6) -0.0015(5) -0.0034(5) -0.0106(5)
C37 0.0274(7) 0.0313(7) 0.0248(6) 0.0033(5) -0.0059(5) -0.0183(6)
C38 0.0249(6) 0.0317(7) 0.0306(6) 0.0018(5) -0.0050(5) -0.0155(6)
C39 0.0319(7) 0.0293(7) 0.0333(7) 0.0037(5) -0.0088(6) -0.0165(6)
C40 0.0337(7) 0.0363(8) 0.0346(7) 0.0084(6) -0.0111(6) -0.0239(6)
C41 0.0263(7) 0.0380(8) 0.0347(7) 0.0065(6) -0.0077(5) -0.0192(6)
C42 0.0257(7) 0.0307(7) 0.0289(6) 0.0030(5) -0.0061(5) -0.0141(6)
C43 0.0340(7) 0.0352(7) 0.0270(6) 0.0064(5) -0.0104(5) -0.0231(6)
C44 0.0348(8) 0.0391(8) 0.0368(7) 0.0010(6) -0.0072(6) -0.0224(7)
C45 0.0414(9) 0.0552(10) 0.0400(8) 0.0035(7) -0.0047(7) -0.0353(8)
C46 0.0568(10) 0.0471(9) 0.0391(8) 0.0111(7) -0.0163(7) -0.0398(9)
C47 0.0500(9) 0.0358(8) 0.0417(8) 0.0073(6) -0.0194(7) -0.0268(7)
C48 0.0364(8) 0.0361(8) 0.0357(7) 0.0042(6) -0.0122(6) -0.0213(7)
C49 0.0302(7) 0.0375(8) 0.0264(6) 0.0004(5) -0.0069(5) -0.0195(6)
C50 0.0321(7) 0.0381(8) 0.0245(6) 0.0033(5) -0.0078(5) -0.0211(6)
C51 0.0386(8) 0.0454(9) 0.0253(6) 0.0045(6) -0.0078(6) -0.0264(7)
C52 0.0497(10) 0.0519(10) 0.0304(7) 0.0079(7) -0.0099(7) -0.0309(8)
C53 0.0615(12) 0.0634(12) 0.0306(8) 0.0107(7) -0.0071(8) -0.0414(10)
C54 0.0527(11) 0.0705(13) 0.0285(7) 0.0017(7) 0.0003(7) -0.0414(10)
C55 0.0407(9) 0.0633(11) 0.0274(7) -0.0009(7) -0.0041(6) -0.0316(8)
C56 0.0348(8) 0.0709(12) 0.0288(7) -0.0048(7) -0.0007(6) -0.0274(9)
C57 0.0310(8) 0.0624(11) 0.0327(8) -0.0055(7) -0.0057(6) -0.0180(8)
C58 0.0324(8) 0.0485(9) 0.0304(7) -0.0017(6) -0.0068(6) -0.0182(7)
C59 0.0312(7) 0.0446(8) 0.0259(6) -0.0007(6) -0.0058(5) -0.0209(7)
C60 0.0365(8) 0.0497(9) 0.0258(6) 0.0001(6) -0.0069(6) -0.0260(7)
C61 0.0256(7) 0.0339(7) 0.0271(6) 0.0018(5) -0.0027(5) -0.0158(6)
C62 0.0336(8) 0.0425(8) 0.0364(7) 0.0060(6) -0.0108(6) -0.0225(7)
C63 0.0335(8) 0.0518(10) 0.0386(8) 0.0119(7) -0.0125(6) -0.0209(7)
C64 0.0334(8) 0.0398(9) 0.0403(8) 0.0105(7) -0.0026(6) -0.0148(7)
C65 0.0390(8) 0.0345(8) 0.0363(8) -0.0012(6) 0.0004(6) -0.0195(7)
C66 0.0313(7) 0.0379(8) 0.0293(7) -0.0008(6) -0.0030(5) -0.0194(6)
C67 0.0358(8) 0.0379(8) 0.0244(6) 0.0058(5) -0.0091(6) -0.0166(7)
C68 0.0384(8) 0.0499(10) 0.0269(7) -0.0002(6) -0.0099(6) -0.0158(7)
C69 0.0452(10) 0.0641(12) 0.0308(8) 0.0054(8) -0.0153(7) -0.0097(9)
C70 0.0615(13) 0.0489(11) 0.0411(9) 0.0165(8) -0.0150(9) -0.0098(10)
C71 0.0669(13) 0.0399(9) 0.0461(10) 0.0136(8) -0.0123(9) -0.0250(9)
C72 0.0477(9) 0.0401(9) 0.0365(8) 0.0091(6) -0.0121(7) -0.0240(8)
C97 0.0198(6) 0.0329(7) 0.0317(7) 0.0038(5) -0.0041(5) -0.0136(6)
C98 0.0234(7) 0.0364(8) 0.0378(7) 0.0027(6) -0.0063(5) -0.0167(6)
C99 0.0246(7) 0.0349(8) 0.0482(8) -0.0025(6) -0.0058(6) -0.0152(6)
C100 0.0271(7) 0.0324(8) 0.0559(10) 0.0058(7) -0.0125(7) -0.0119(6)
C101 0.0296(8) 0.0389(8) 0.0433(8) 0.0073(7) -0.0137(6) -0.0129(7)
C102 0.0265(7) 0.0349(8) 0.0343(7) 0.0030(6) -0.0075(6) -0.0127(6)
C103 0.0241(6) 0.0308(7) 0.0342(7) 0.0059(5) -0.0098(5) -0.0114(6)
C104 0.0364(8) 0.0418(8) 0.0356(7) 0.0077(6) -0.0119(6) -0.0226(7)
C105 0.0444(9) 0.0395(9) 0.0487(9) 0.0096(7) -0.0208(7) -0.0244(8)
C106 0.0401(9) 0.0322(8) 0.0524(9) 0.0006(7) -0.0244(7) -0.0115(7)
C107 0.0346(8) 0.0379(8) 0.0365(8) -0.0001(6) -0.0127(6) -0.0098(7)
C108 0.0313(7) 0.0341(8) 0.0337(7) 0.0051(6) -0.0089(6) -0.0136(6)
C109 0.0251(7) 0.0333(7) 0.0274(6) 0.0051(5) -0.0065(5) -0.0134(6)
C110 0.0256(7) 0.0353(8) 0.0352(7) -0.0010(6) -0.0058(6) -0.0140(6)
C111 0.0308(7) 0.0424(8) 0.0362(7) -0.0024(6) -0.0063(6) -0.0204(7)
C112 0.0224(7) 0.0470(9) 0.0351(7) 0.0007(6) -0.0058(5) -0.0158(6)
C113 0.0260(7) 0.0366(8) 0.0379(8) 0.0030(6) -0.0058(6) -0.0111(6)
C114 0.0280(7) 0.0312(7) 0.0350(7) 0.0056(6) -0.0054(6) -0.0149(6)
C115 0.0295(7) 0.0299(7) 0.0319(7) 0.0031(5) -0.0070(5) -0.0155(6)
C116 0.0333(8) 0.0437(9) 0.0364(8) 0.0060(6) -0.0063(6) -0.0204(7)
C117 0.0428(9) 0.0472(9) 0.0355(8) 0.0015(7) 0.0008(7) -0.0263(8)
C118 0.0626(11) 0.0417(9) 0.0294(7) 0.0036(6) -0.0082(7) -0.0339(8)
C119 0.0523(10) 0.0366(8) 0.0374(8) 0.0073(6) -0.0194(7) -0.0239(8)
C120 0.0353(8) 0.0332(7) 0.0341(7) 0.0041(6) -0.0099(6) -0.0162(6)
B2 0.0233(7) 0.0304(8) 0.0305(7) 0.0050(6) -0.0061(6) -0.0131(6)
C73 0.044(2) 0.0289(16) 0.046(3) 0.005(2) -0.027(2) -0.0140(12)
C74 0.049(2) 0.0323(19) 0.057(4) 0.004(2) -0.016(2) -0.0166(13)
C75 0.056(2) 0.032(2) 0.036(3) 0.008(3) -0.015(3) -0.0177(13)
C76 0.058(3) 0.046(2) 0.044(2) -0.0031(19) -0.025(2) -0.015(2)
C77 0.0571(19) 0.060(4) 0.048(3) -0.002(3) -0.022(2) -0.032(2)
C78 0.050(2) 0.046(3) 0.037(3) 0.002(2) -0.020(2) -0.0219(17)
C79 0.034(3) 0.045(2) 0.040(3) 0.0098(19) -0.016(3) -0.020(2)
C80 0.060(2) 0.041(3) 0.095(3) 0.026(3) -0.044(2) -0.028(2)
C81 0.041(4) 0.057(4) 0.092(4) 0.032(4) -0.028(4) -0.019(3)
C82 0.027(3) 0.095(5) 0.049(2) 0.026(3) -0.018(2) -0.026(3)
C83 0.031(3) 0.075(5) 0.0369(16) 0.004(3) -0.012(2) -0.021(4)
C84 0.037(4) 0.056(4) 0.036(2) 0.005(3) -0.012(2) -0.022(3)
C85 0.0338(19) 0.045(2) 0.061(3) -0.0122(19) -0.0194(19) -0.0158(13)
C86 0.0402(19) 0.050(3) 0.045(3) -0.009(2) -0.0189(19) -0.013(2)
C87 0.0400(16) 0.086(3) 0.052(3) -0.013(2) -0.0170(18) -0.022(2)
C88 0.0369(17) 0.096(5) 0.082(4) -0.046(3) 0.005(3) -0.028(3)
C89 0.0402(19) 0.069(4) 0.198(9) -0.069(5) 0.019(4) -0.025(2)
C90 0.0389(17) 0.053(2) 0.136(5) -0.032(3) -0.007(3) -0.0211(16)
C91 0.068(3) 0.0361(14) 0.049(3) 0.0044(19) -0.035(3) -0.025(2)
C92 0.124(4) 0.0409(16) 0.104(4) 0.015(2) -0.089(3) -0.036(2)
C93 0.203(9) 0.047(3) 0.101(8) -0.002(4) -0.118(7) -0.020(6)
C94 0.211(7) 0.050(2) 0.058(2) 0.0210(18) -0.077(3) -0.074(3)
C95 0.142(5) 0.051(2) 0.0397(16) 0.0009(14) -0.028(3) -0.053(3)
C96 0.080(3) 0.0441(16) 0.0313(14) -0.0006(12) -0.0151(19) -0.036(2)
B1 0.041(2) 0.0305(18) 0.054(3) -0.0037(16) -0.024(2) -0.0144(17)
C73A 0.045(4) 0.040(4) 0.046(5) 0.005(4) -0.021(3) -0.009(3)
C74A 0.049(3) 0.037(4) 0.058(6) -0.001(5) -0.021(4) -0.019(3)
C75A 0.053(3) 0.030(3) 0.034(5) 0.010(4) -0.014(4) -0.011(2)
C76A 0.053(4) 0.042(3) 0.049(4) -0.005(3) -0.023(3) -0.023(3)
C77A 0.058(3) 0.059(6) 0.052(5) -0.004(5) -0.020(3) -0.029(3)
C78A 0.052(3) 0.050(5) 0.038(5) 0.003(4) -0.017(3) -0.022(3)
C79A 0.040(5) 0.041(3) 0.046(4) 0.005(3) -0.013(4) -0.018(3)
C80A 0.060(3) 0.046(4) 0.089(4) 0.023(4) -0.048(3) -0.031(4)
C81A 0.041(5) 0.047(5) 0.087(5) 0.018(4) -0.036(5) -0.021(4)
C82A 0.036(6) 0.079(6) 0.050(3) 0.007(4) -0.017(4) -0.030(5)
C83A 0.031(5) 0.055(5) 0.040(3) 0.000(4) -0.007(3) -0.026(5)
C84A 0.038(5) 0.035(4) 0.026(2) 0.012(3) -0.018(3) -0.016(4)
C85A 0.034(3) 0.058(4) 0.059(5) -0.010(4) -0.014(3) -0.017(3)
C86A 0.043(3) 0.073(5) 0.052(4) -0.001(4) -0.020(3) -0.023(3)
C87A 0.042(3) 0.108(6) 0.057(4) -0.007(4) -0.021(3) -0.022(4)
C88A 0.037(3) 0.123(7) 0.070(5) -0.038(4) -0.002(4) -0.018(4)
C89A 0.043(4) 0.086(6) 0.186(10) -0.063(6) 0.009(6) -0.012(5)
C90A 0.043(3) 0.074(5) 0.107(6) -0.030(4) -0.019(4) -0.006(3)
C91A 0.078(5) 0.046(3) 0.053(4) -0.005(3) -0.030(4) -0.023(4)
C92A 0.131(6) 0.051(3) 0.097(5) 0.003(4) -0.080(4) -0.022(4)
C93A 0.204(10) 0.046(3) 0.105(8) -0.005(5) -0.106(8) -0.008(7)
C94A 0.209(8) 0.055(4) 0.056(4) 0.014(3) -0.075(5) -0.072(5)
C95A 0.156(6) 0.056(3) 0.037(3) 0.003(2) -0.032(4) -0.045(5)
C96A 0.086(5) 0.046(3) 0.036(3) -0.003(2) -0.011(4) -0.027(4)
B1A 0.054(7) 0.056(5) 0.061(6) 0.004(4) -0.034(5) -0.019(4)

loop_
_atom_type_symbol
_atom_type_description
_atom_type_scat_dispersion_real
_atom_type_scat_dispersion_imag
_atom_type_scat_source
C C 0.0181 0.0091 'International Tables Vol C Tables 4.2.6.8 and 6.1.1.4'
H H 0.0000 0.0000 'International Tables Vol C Tables 4.2.6.8 and 6.1.1.4'
B B 0.0090 0.0039 'International Tables Vol C Tables 4.2.6.8 and 6.1.1.4'
Mn Mn -0.5299 2.8052 'International Tables Vol C Tables 4.2.6.8 and 6.1.1.4'
N N 0.0311 0.0180 'International Tables Vol C Tables 4.2.6.8 and 6.1.1.4'
O O 0.0492 0.0322 'International Tables Vol C Tables 4.2.6.8 and 6.1.1.4'

loop_
_exptl_crystal_face_index_h
_exptl_crystal_face_index_k
_exptl_crystal_face_index_l
_exptl_crystal_face_perp_dist
0 0 13 0.1506
0 0 -13 0.1506
9 0 9 0.2036
-8 0 3 0.2695
0 9 -1 0.0111
0 -9 1 0.0111
-4 -1 -14 0.1838

loop_
_geom_angle_atom_site_label_1
_geom_angle_atom_site_label_2
_geom_angle_atom_site_label_3
_geom_angle
_geom_angle_site_symmetry_1
_geom_angle_site_symmetry_3
_geom_angle_publ_flag
N1 Mn1 N2 75.34(4) . . ?
N1 Mn1 N3 95.76(4) . . ?
N1 Mn1 N4 167.10(4) . . ?
N1 Mn1 N5 100.02(4) . . ?
N1 Mn1 N6 99.75(4) . . ?
N2 Mn1 N3 95.88(4) . . ?
N2 Mn1 N4 96.60(4) . . ?
N2 Mn1 N5 171.42(4) . . ?
N2 Mn1 N6 99.40(4) . . ?
N3 Mn1 N6 160.51(4) . . ?
N4 Mn1 N3 74.78(4) . . ?
N4 Mn1 N6 91.42(4) . . ?
N5 Mn1 N3 91.74(4) . . ?
N5 Mn1 N4 89.19(4) . . ?
N5 Mn1 N6 74.05(4) . . ?
C1 N1 Mn1 113.85(9) . . ?
C1 N1 C13 119.27(12) . . ?
C13 N1 Mn1 126.80(9) . . ?
C2 N2 Mn1 112.87(10) . . ?
C2 N2 C19 117.32(12) . . ?
C19 N2 Mn1 129.72(9) . . ?
C25 N3 Mn1 113.59(9) . . ?
C25 N3 C37 119.87(12) . . ?
C37 N3 Mn1 126.22(9) . . ?
C26 N4 Mn1 113.65(9) . . ?
C26 N4 C43 118.79(12) . . ?
C43 N4 Mn1 127.57(9) . . ?
C49 N5 Mn1 113.72(10) . . ?
C49 N5 C61 118.81(13) . . ?
C61 N5 Mn1 126.37(9) . . ?
C50 N6 Mn1 113.15(10) . . ?
C50 N6 C67 121.21(12) . . ?
C67 N6 Mn1 124.49(9) . . ?
N1 C1 C2 118.48(12) . . ?
N1 C1 C11 134.36(13) . . ?
C11 C1 C2 107.09(12) . . ?
N2 C2 C1 119.04(12) . . ?
N2 C2 C3 133.81(13) . . ?
C3 C2 C1 107.13(11) . . ?
C4 C3 C2 134.66(14) . . ?
C4 C3 C12 119.40(13) . . ?
C12 C3 C2 105.91(12) . . ?
C3 C4 H4 120.8 . . ?
C3 C4 C5 118.30(14) . . ?
C5 C4 H4 120.8 . . ?
C4 C5 H5 119.0 . . ?
C6 C5 C4 122.01(15) . . ?
C6 C5 H5 119.0 . . ?
C5 C6 H6 119.6 . . ?
C5 C6 C7 120.78(14) . . ?
C7 C6 H6 119.6 . . ?
C6 C7 C8 127.07(14) . . ?
C12 C7 C6 116.64(14) . . ?
C12 C7 C8 116.28(14) . . ?
C7 C8 H8 119.5 . . ?
C9 C8 C7 120.91(14) . . ?
C9 C8 H8 119.5 . . ?
C8 C9 H9 118.9 . . ?
C8 C9 C10 122.12(14) . . ?
C10 C9 H9 118.9 . . ?
C9 C10 H10 120.8 . . ?
C11 C10 C9 118.38(14) . . ?
C11 C10 H10 120.8 . . ?
C10 C11 C1 135.08(14) . . ?
C10 C11 C12 119.24(13) . . ?
C12 C11 C1 105.67(12) . . ?
C3 C12 C11 114.16(12) . . ?
C7 C12 C3 122.82(14) . . ?
C7 C12 C11 123.02(13) . . ?
C14 C13 N1 118.85(13) . . ?
C18 C13 N1 120.43(13) . . ?
C18 C13 C14 120.68(14) . . ?
C13 C14 H14 120.4 . . ?
C15 C14 C13 119.25(16) . . ?
C15 C14 H14 120.4 . . ?
C14 C15 H15 119.9 . . ?
C16 C15 C14 120.21(16) . . ?
C16 C15 H15 119.9 . . ?
C15 C16 H16 119.8 . . ?
C15 C16 C17 120.32(16) . . ?
C17 C16 H16 119.8 . . ?
C16 C17 H17 120.0 . . ?
C18 C17 C16 120.06(16) . . ?
C18 C17 H17 120.0 . . ?
C13 C18 H18 120.3 . . ?
C17 C18 C13 119.41(15) . . ?
C17 C18 H18 120.3 . . ?
C20 C19 N2 121.88(13) . . ?
C24 C19 N2 117.53(13) . . ?
C24 C19 C20 120.59(14) . . ?
C19 C20 H20 120.7 . . ?
C21 C20 C19 118.56(14) . . ?
C21 C20 H20 120.7 . . ?
C20 C21 H21 119.4 . . ?
C22 C21 C20 121.13(14) . . ?
C22 C21 H21 119.4 . . ?
C21 C22 H22 120.2 . . ?
C23 C22 C21 119.63(15) . . ?
C23 C22 H22 120.2 . . ?
C22 C23 H23 120.0 . . ?
C22 C23 C24 119.99(15) . . ?
C24 C23 H23 120.0 . . ?
C19 C24 C23 120.08(14) . . ?
C19 C24 H24 120.0 . . ?
C23 C24 H24 120.0 . . ?
N3 C25 C26 118.06(12) . . ?
N3 C25 C35 134.63(12) . . ?
C35 C25 C26 107.00(11) . . ?
N4 C26 C25 119.01(12) . . ?
N4 C26 C27 134.14(13) . . ?
C27 C26 C25 106.84(11) . . ?
C28 C27 C26 134.24(13) . . ?
C28 C27 C36 119.54(13) . . ?
C36 C27 C26 106.11(12) . . ?
C27 C28 H28 120.9 . . ?
C27 C28 C29 118.23(14) . . ?
C29 C28 H28 120.9 . . ?
C28 C29 H29 118.9 . . ?
C30 C29 C28 122.21(14) . . ?
C30 C29 H29 118.9 . . ?
C29 C30 H30 119.6 . . ?
C29 C30 C31 120.82(14) . . ?
C31 C30 H30 119.6 . . ?
C32 C31 C30 126.91(14) . . ?
C36 C31 C30 116.21(14) . . ?
C36 C31 C32 116.86(14) . . ?
C31 C32 H32 120.0 . . ?
C33 C32 C31 120.04(14) . . ?
C33 C32 H32 120.0 . . ?
C32 C33 H33 118.7 . . ?
C32 C33 C34 122.69(14) . . ?
C34 C33 H33 118.7 . . ?
C33 C34 H34 120.8 . . ?
C35 C34 C33 118.35(14) . . ?
C35 C34 H34 120.8 . . ?
C34 C35 C25 135.27(13) . . ?
C34 C35 C36 119.07(13) . . ?
C36 C35 C25 105.54(12) . . ?
C27 C36 C35 114.08(12) . . ?
C31 C36 C27 122.98(13) . . ?
C31 C36 C35 122.88(13) . . ?
C38 C37 N3 121.22(12) . . ?
C38 C37 C42 120.87(12) . . ?
C42 C37 N3 117.86(12) . . ?
C37 C38 H38 120.3 . . ?
C37 C38 C39 119.48(13) . . ?
C39 C38 H38 120.3 . . ?
C38 C39 H39 120.0 . . ?
C40 C39 C38 120.08(14) . . ?
C40 C39 H39 120.0 . . ?
C39 C40 H40 120.0 . . ?
C41 C40 C39 120.07(13) . . ?
C41 C40 H40 120.0 . . ?
C40 C41 H41 119.8 . . ?
C40 C41 C42 120.42(13) . . ?
C42 C41 H41 119.8 . . ?
C37 C42 C41 119.06(13) . . ?
C37 C42 H42 120.5 . . ?
C41 C42 H42 120.5 . . ?
C44 C43 N4 118.46(13) . . ?
C48 C43 N4 120.43(13) . . ?
C48 C43 C44 121.06(13) . . ?
C43 C44 H44 120.4 . . ?
C43 C44 C45 119.15(15) . . ?
C45 C44 H44 120.4 . . ?
C44 C45 H45 119.9 . . ?
C46 C45 C44 120.26(15) . . ?
C46 C45 H45 119.9 . . ?
C45 C46 H46 120.0 . . ?
C45 C46 C47 120.04(14) . . ?
C47 C46 H46 120.0 . . ?
C46 C47 H47 119.9 . . ?
C46 C47 C48 120.26(16) . . ?
C48 C47 H47 119.9 . . ?
C43 C48 C47 119.20(15) . . ?
C43 C48 H48 120.4 . . ?
C47 C48 H48 120.4 . . ?
N5 C49 C50 118.45(13) . . ?
N5 C49 C59 134.03(15) . . ?
C59 C49 C50 107.52(12) . . ?
N6 C50 C49 118.08(12) . . ?
N6 C50 C51 135.37(14) . . ?
C51 C50 C49 106.54(13) . . ?
C52 C51 C50 134.89(16) . . ?
C52 C51 C60 119.21(15) . . ?
C60 C51 C50 105.89(13) . . ?
C51 C52 H52 121.0 . . ?
C51 C52 C53 117.92(18) . . ?
C53 C52 H52 121.0 . . ?
C52 C53 H53 118.7 . . ?
C54 C53 C52 122.58(17) . . ?
C54 C53 H53 118.7 . . ?
C53 C54 H54 119.5 . . ?
C53 C54 C55 121.04(16) . . ?
C55 C54 H54 119.5 . . ?
C56 C55 C54 127.23(16) . . ?
C60 C55 C54 115.97(17) . . ?
C60 C55 C56 116.80(16) . . ?
C55 C56 H56 119.5 . . ?
C57 C56 C55 121.06(15) . . ?
C57 C56 H56 119.5 . . ?
C56 C57 H57 119.1 . . ?
C56 C57 C58 121.80(17) . . ?
C58 C57 H57 119.1 . . ?
C57 C58 H58 120.8 . . ?
C59 C58 C57 118.33(16) . . ?
C59 C58 H58 120.8 . . ?
C58 C59 C49 134.68(15) . . ?
C58 C59 C60 119.69(14) . . ?
C60 C59 C49 105.62(14) . . ?
C51 C60 C59 114.42(13) . . ?
C55 C60 C51 123.27(15) . . ?
C55 C60 C59 122.31(16) . . ?
C62 C61 N5 119.96(13) . . ?
C66 C61 N5 119.21(13) . . ?
C66 C61 C62 120.78(14) . . ?
C61 C62 H62 120.5 . . ?
C63 C62 C61 119.09(15) . . ?
C63 C62 H62 120.5 . . ?
C62 C63 H63 119.9 . . ?
C64 C63 C62 120.21(16) . . ?
C64 C63 H63 119.9 . . ?
C63 C64 H64 119.8 . . ?
C65 C64 C63 120.37(16) . . ?
C65 C64 H64 119.8 . . ?
C64 C65 H65 120.1 . . ?
C64 C65 C66 119.88(16) . . ?
C66 C65 H65 120.1 . . ?
C61 C66 C65 119.61(15) . . ?
C61 C66 H66 120.2 . . ?
C65 C66 H66 120.2 . . ?
C68 C67 N6 117.95(15) . . ?
C68 C67 C72 120.73(16) . . ?
C72 C67 N6 121.15(14) . . ?
C67 C68 H68 120.6 . . ?
C67 C68 C69 118.88(18) . . ?
C69 C68 H68 120.6 . . ?
C68 C69 H69 119.7 . . ?
C70 C69 C68 120.62(19) . . ?
C70 C69 H69 119.7 . . ?
C69 C70 H70 119.9 . . ?
C69 C70 C71 120.22(18) . . ?
C71 C70 H70 119.9 . . ?
C70 C71 H71 120.0 . . ?
C70 C71 C72 120.1(2) . . ?
C72 C71 H71 120.0 . . ?
C67 C72 H72 120.3 . . ?
C71 C72 C67 119.43(18) . . ?
C71 C72 H72 120.3 . . ?
C98 C97 B2 120.59(13) . . ?
C102 C97 C98 114.97(14) . . ?
C102 C97 B2 124.42(13) . . ?
C97 C98 H98 118.4 . . ?
C99 C98 C97 123.17(15) . . ?
C99 C98 H98 118.4 . . ?
C98 C99 H99 119.9 . . ?
C98 C99 C100 120.12(15) . . ?
C100 C99 H99 119.9 . . ?
C99 C100 H100 120.7 . . ?
C101 C100 C99 118.60(15) . . ?
C101 C100 H100 120.7 . . ?
C100 C101 H101 119.7 . . ?
C100 C101 C102 120.56(15) . . ?
C102 C101 H101 119.7 . . ?
C97 C102 H102 118.7 . . ?
C101 C102 C97 122.57(15) . . ?
C101 C102 H102 118.7 . . ?
C104 C103 C108 114.98(14) . . ?
C104 C103 B2 123.92(13) . . ?
C108 C103 B2 121.08(13) . . ?
C103 C104 H104 118.5 . . ?
C105 C104 C103 123.06(15) . . ?
C105 C104 H104 118.5 . . ?
C104 C105 H105 120.0 . . ?
C106 C105 C104 120.05(15) . . ?
C106 C105 H105 120.0 . . ?
C105 C106 H106 120.6 . . ?
C105 C106 C107 118.87(16) . . ?
C107 C106 H106 120.6 . . ?
C106 C107 H107 119.9 . . ?
C108 C107 C106 120.14(15) . . ?
C108 C107 H107 119.9 . . ?
C103 C108 H108 118.6 . . ?
C107 C108 C103 122.88(15) . . ?
C107 C108 H108 118.6 . . ?
C110 C109 C114 115.12(13) . . ?
C110 C109 B2 123.02(13) . . ?
C114 C109 B2 121.52(13) . . ?
C109 C110 H110 118.5 . . ?
C111 C110 C109 122.93(14) . . ?
C111 C110 H110 118.5 . . ?
C110 C111 H111 119.9 . . ?
C112 C111 C110 120.17(15) . . ?
C112 C111 H111 119.9 . . ?
C111 C112 H112 120.6 . . ?
C111 C112 C113 118.77(14) . . ?
C113 C112 H112 120.6 . . ?
C112 C113 H113 119.8 . . ?
C112 C113 C114 120.43(15) . . ?
C114 C113 H113 119.8 . . ?
C109 C114 H114 118.7 . . ?
C113 C114 C109 122.55(14) . . ?
C113 C114 H114 118.7 . . ?
C116 C115 B2 121.32(13) . . ?
C120 C115 C116 114.96(14) . . ?
C120 C115 B2 123.71(13) . . ?
C115 C116 H116 118.5 . . ?
C117 C116 C115 123.00(16) . . ?
C117 C116 H116 118.5 . . ?
C116 C117 H117 119.9 . . ?
C118 C117 C116 120.28(16) . . ?
C118 C117 H117 119.9 . . ?
C117 C118 H118 120.7 . . ?
C117 C118 C119 118.63(15) . . ?
C119 C118 H118 120.7 . . ?
C118 C119 H119 119.9 . . ?
C118 C119 C120 120.20(16) . . ?
C120 C119 H119 119.9 . . ?
C115 C120 H120 118.6 . . ?
C119 C120 C115 122.88(15) . . ?
C119 C120 H120 118.6 . . ?
C97 B2 C109 109.62(11) . . ?
C97 B2 C115 108.30(12) . . ?
C103 B2 C97 110.55(12) . . ?
C103 B2 C109 109.55(12) . . ?
C103 B2 C115 111.23(11) . . ?
C109 B2 C115 107.53(12) . . ?
C74 C73 B1 119.3(6) . . ?
C78 C73 C74 115.5(6) . . ?
C78 C73 B1 125.2(6) . . ?
C73 C74 H74 118.3 . . ?
C75 C74 C73 123.4(7) . . ?
C75 C74 H74 118.3 . . ?
C74 C75 H75 120.2 . . ?
C76 C75 C74 119.6(7) . . ?
C76 C75 H75 120.2 . . ?
C75 C76 H76 120.5 . . ?
C75 C76 C77 119.0(9) . . ?
C77 C76 H76 120.5 . . ?
C76 C77 H77 120.0 . . ?
C76 C77 C78 120.1(8) . . ?
C78 C77 H77 120.0 . . ?
C73 C78 C77 122.0(7) . . ?
C73 C78 H78 119.0 . . ?
C77 C78 H78 119.0 . . ?
C80 C79 C84 113.4(7) . . ?
C80 C79 B1 126.9(7) . . ?
C84 C79 B1 119.0(6) . . ?
C79 C80 H80 118.6 . . ?
C79 C80 C81 122.7(9) . . ?
C81 C80 H80 118.6 . . ?
C80 C81 H81 120.2 . . ?
C82 C81 C80 119.7(8) . . ?
C82 C81 H81 120.2 . . ?
C81 C82 H82 120.3 . . ?
C83 C82 C81 119.3(8) . . ?
C83 C82 H82 120.3 . . ?
C82 C83 H83 120.2 . . ?
C84 C83 C82 119.7(8) . . ?
C84 C83 H83 120.2 . . ?
C79 C84 H84 117.7 . . ?
C83 C84 C79 124.6(7) . . ?
C83 C84 H84 117.7 . . ?
C86 C85 B1 119.7(4) . . ?
C90 C85 C86 114.3(4) . . ?
C90 C85 B1 125.8(4) . . ?
C85 C86 H86 118.0 . . ?
C87 C86 C85 124.0(4) . . ?
C87 C86 H86 118.0 . . ?
C86 C87 H87 120.3 . . ?
C88 C87 C86 119.3(5) . . ?
C88 C87 H87 120.3 . . ?
C87 C88 H88 120.5 . . ?
C87 C88 C89 119.0(5) . . ?
C89 C88 H88 120.5 . . ?
C88 C89 H89 119.7 . . ?
C90 C89 C88 120.6(5) . . ?
C90 C89 H89 119.7 . . ?
C85 C90 H90 118.6 . . ?
C89 C90 C85 122.8(5) . . ?
C89 C90 H90 118.6 . . ?
C92 C91 C96 114.2(4) . . ?
C92 C91 B1 122.8(5) . . ?
C96 C91 B1 122.7(4) . . ?
C91 C92 H92 118.5 . . ?
C91 C92 C93 123.1(7) . . ?
C93 C92 H92 118.5 . . ?
C92 C93 H93 120.4 . . ?
C94 C93 C92 119.2(7) . . ?
C94 C93 H93 120.4 . . ?
C93 C94 H94 119.4 . . ?
C93 C94 C95 121.3(6) . . ?
C95 C94 H94 119.4 . . ?
C94 C95 H95 121.5 . . ?
C96 C95 C94 117.1(5) . . ?
C96 C95 H95 121.5 . . ?
C91 C96 H96 117.7 . . ?
C95 C96 C91 124.5(4) . . ?
C95 C96 H96 117.7 . . ?
C79 B1 C73 111.5(5) . . ?
C85 B1 C73 112.2(4) . . ?
C85 B1 C79 103.8(5) . . ?
C85 B1 C91 114.1(4) . . ?
C91 B1 C73 104.3(4) . . ?
C91 B1 C79 111.1(5) . . ?
C74A C73A B1A 121.4(11) . . ?
C78A C73A C74A 114.8(11) . . ?
C78A C73A B1A 123.6(12) . . ?
C73A C74A H74A 119.1 . . ?
C75A C74A C73A 121.8(13) . . ?
C75A C74A H74A 119.1 . . ?
C74A C75A H75A 119.2 . . ?
C76A C75A C74A 121.6(14) . . ?
C76A C75A H75A 119.2 . . ?
C75A C76A H76A 121.5 . . ?
C75A C76A C77A 116.9(14) . . ?
C77A C76A H76A 121.5 . . ?
C76A C77A H77A 120.1 . . ?
C78A C77A C76A 119.7(15) . . ?
C78A C77A H77A 120.1 . . ?
C73A C78A C77A 124.1(14) . . ?
C73A C78A H78A 118.0 . . ?
C77A C78A H78A 118.0 . . ?
C80A C79A C84A 115.9(12) . . ?
C80A C79A B1A 123.4(13) . . ?
C84A C79A B1A 120.6(12) . . ?
C79A C80A H80A 120.1 . . ?
C79A C80A C81A 119.8(16) . . ?
C81A C80A H80A 120.1 . . ?
C80A C81A H81A 121.0 . . ?
C82A C81A C80A 118.0(15) . . ?
C82A C81A H81A 121.0 . . ?
C81A C82A H82A 119.4 . . ?
C83A C82A C81A 121.3(13) . . ?
C83A C82A H82A 119.4 . . ?
C82A C83A H83A 120.5 . . ?
C84A C83A C82A 119.0(13) . . ?
C84A C83A H83A 120.5 . . ?
C79A C84A H84A 118.7 . . ?
C83A C84A C79A 122.5(12) . . ?
C83A C84A H84A 118.7 . . ?
C86A C85A B1A 119.7(9) . . ?
C90A C85A C86A 115.9(9) . . ?
C90A C85A B1A 124.0(9) . . ?
C85A C86A H86A 119.6 . . ?
C85A C86A C87A 120.9(10) . . ?
C87A C86A H86A 119.6 . . ?
C86A C87A H87A 119.5 . . ?
C88A C87A C86A 121.1(10) . . ?
C88A C87A H87A 119.5 . . ?
C87A C88A H88A 120.7 . . ?
C87A C88A C89A 118.7(10) . . ?
C89A C88A H88A 120.7 . . ?
C88A C89A H89A 120.0 . . ?
C90A C89A C88A 120.0(12) . . ?
C90A C89A H89A 120.0 . . ?
C85A C90A H90A 118.4 . . ?
C89A C90A C85A 123.3(11) . . ?
C89A C90A H90A 118.4 . . ?
C92A C91A C96A 116.1(9) . . ?
C92A C91A B1A 122.5(9) . . ?
C96A C91A B1A 120.9(8) . . ?
C91A C92A H92A 119.4 . . ?
C91A C92A C93A 121.2(12) . . ?
C93A C92A H92A 119.4 . . ?
C92A C93A H93A 121.3 . . ?
C94A C93A C92A 117.5(12) . . ?
C94A C93A H93A 121.3 . . ?
C93A C94A H94A 118.0 . . ?
C93A C94A C95A 124.1(15) . . ?
C95A C94A H94A 118.0 . . ?
C94A C95A H95A 123.6 . . ?
C94A C95A C96A 112.9(12) . . ?
C96A C95A H95A 123.6 . . ?
C91A C96A C95A 124.3(11) . . ?
C91A C96A H96A 117.9 . . ?
C95A C96A H96A 117.9 . . ?
C79A B1A C73A 110.2(10) . . ?
C85A B1A C73A 116.4(9) . . ?
C85A B1A C79A 103.7(10) . . ?
C91A B1A C73A 104.3(8) . . ?
C91A B1A C79A 109.4(10) . . ?
C91A B1A C85A 112.8(8) . . ?

loop_
_geom_bond_atom_site_label_1
_geom_bond_atom_site_label_2
_geom_bond_distance
_geom_bond_site_symmetry_2
_geom_bond_publ_flag
Mn1 N1 2.2428(12) . ?
Mn1 N2 2.2628(12) . ?
Mn1 N3 2.2752(11) . ?
Mn1 N4 2.2681(12) . ?
Mn1 N5 2.2634(12) . ?
Mn1 N6 2.2816(12) . ?
N1 C1 1.2863(18) . ?
N1 C13 1.4319(18) . ?
N2 C2 1.2857(18) . ?
N2 C19 1.4360(18) . ?
N3 C25 1.2855(18) . ?
N3 C37 1.4393(17) . ?
N4 C26 1.2841(18) . ?
N4 C43 1.4415(17) . ?
N5 C49 1.2851(18) . ?
N5 C61 1.4363(19) . ?
N6 C50 1.286(2) . ?
N6 C67 1.430(2) . ?
C1 C2 1.516(2) . ?
C1 C11 1.4684(19) . ?
C2 C3 1.4641(19) . ?
C3 C4 1.385(2) . ?
C3 C12 1.416(2) . ?
C4 H4 0.9500 . ?
C4 C5 1.414(2) . ?
C5 H5 0.9500 . ?
C5 C6 1.381(2) . ?
C6 H6 0.9500 . ?
C6 C7 1.415(2) . ?
C7 C8 1.418(2) . ?
C7 C12 1.399(2) . ?
C8 H8 0.9500 . ?
C8 C9 1.373(2) . ?
C9 H9 0.9500 . ?
C9 C10 1.416(2) . ?
C10 H10 0.9500 . ?
C10 C11 1.378(2) . ?
C11 C12 1.419(2) . ?
C13 C14 1.393(2) . ?
C13 C18 1.386(2) . ?
C14 H14 0.9500 . ?
C14 C15 1.386(2) . ?
C15 H15 0.9500 . ?
C15 C16 1.378(3) . ?
C16 H16 0.9500 . ?
C16 C17 1.388(3) . ?
C17 H17 0.9500 . ?
C17 C18 1.385(2) . ?
C18 H18 0.9500 . ?
C19 C20 1.392(2) . ?
C19 C24 1.383(2) . ?
C20 H20 0.9500 . ?
C20 C21 1.388(2) . ?
C21 H21 0.9500 . ?
C21 C22 1.384(2) . ?
C22 H22 0.9500 . ?
C22 C23 1.383(2) . ?
C23 H23 0.9500 . ?
C23 C24 1.385(2) . ?
C24 H24 0.9500 . ?
C25 C26 1.5237(18) . ?
C25 C35 1.4677(19) . ?
C26 C27 1.4610(19) . ?
C27 C28 1.380(2) . ?
C27 C36 1.418(2) . ?
C28 H28 0.9500 . ?
C28 C29 1.416(2) . ?
C29 H29 0.9500 . ?
C29 C30 1.378(2) . ?
C30 H30 0.9500 . ?
C30 C31 1.423(2) . ?
C31 C32 1.416(2) . ?
C31 C36 1.402(2) . ?
C32 H32 0.9500 . ?
C32 C33 1.379(2) . ?
C33 H33 0.9500 . ?
C33 C34 1.414(2) . ?
C34 H34 0.9500 . ?
C34 C35 1.378(2) . ?
C35 C36 1.420(2) . ?
C37 C38 1.387(2) . ?
C37 C42 1.3922(19) . ?
C38 H38 0.9500 . ?
C38 C39 1.392(2) . ?
C39 H39 0.9500 . ?
C39 C40 1.389(2) . ?
C40 H40 0.9500 . ?
C40 C41 1.384(2) . ?
C41 H41 0.9500 . ?
C41 C42 1.394(2) . ?
C42 H42 0.9500 . ?
C43 C44 1.390(2) . ?
C43 C48 1.382(2) . ?
C44 H44 0.9500 . ?
C44 C45 1.396(2) . ?
C45 H45 0.9500 . ?
C45 C46 1.383(3) . ?
C46 H46 0.9500 . ?
C46 C47 1.388(3) . ?
C47 H47 0.9500 . ?
C47 C48 1.397(2) . ?
C48 H48 0.9500 . ?
C49 C50 1.519(2) . ?
C49 C59 1.467(2) . ?
C50 C51 1.4750(19) . ?
C51 C52 1.383(2) . ?
C51 C60 1.416(2) . ?
C52 H52 0.9500 . ?
C52 C53 1.417(2) . ?
C53 H53 0.9500 . ?
C53 C54 1.370(3) . ?
C54 H54 0.9500 . ?
C54 C55 1.414(3) . ?
C55 C56 1.410(3) . ?
C55 C60 1.405(2) . ?
C56 H56 0.9500 . ?
C56 C57 1.376(3) . ?
C57 H57 0.9500 . ?
C57 C58 1.418(2) . ?
C58 H58 0.9500 . ?
C58 C59 1.380(2) . ?
C59 C60 1.416(2) . ?
C61 C62 1.394(2) . ?
C61 C66 1.385(2) . ?
C62 H62 0.9500 . ?
C62 C63 1.390(2) . ?
C63 H63 0.9500 . ?
C63 C64 1.385(3) . ?
C64 H64 0.9500 . ?
C64 C65 1.385(3) . ?
C65 H65 0.9500 . ?
C65 C66 1.391(2) . ?
C66 H66 0.9500 . ?
C67 C68 1.391(2) . ?
C67 C72 1.391(2) . ?
C68 H68 0.9500 . ?
C68 C69 1.394(3) . ?
C69 H69 0.9500 . ?
C69 C70 1.377(3) . ?
C70 H70 0.9500 . ?
C70 C71 1.385(3) . ?
C71 H71 0.9500 . ?
C71 C72 1.390(3) . ?
C72 H72 0.9500 . ?
C97 C98 1.408(2) . ?
C97 C102 1.404(2) . ?
C97 B2 1.646(2) . ?
C98 H98 0.9500 . ?
C98 C99 1.387(2) . ?
C99 H99 0.9500 . ?
C99 C100 1.392(2) . ?
C100 H100 0.9500 . ?
C100 C101 1.386(3) . ?
C101 H101 0.9500 . ?
C101 C102 1.395(2) . ?
C102 H102 0.9500 . ?
C103 C104 1.398(2) . ?
C103 C108 1.407(2) . ?
C103 B2 1.636(2) . ?
C104 H104 0.9500 . ?
C104 C105 1.392(2) . ?
C105 H105 0.9500 . ?
C105 C106 1.385(3) . ?
C106 H106 0.9500 . ?
C106 C107 1.388(3) . ?
C107 H107 0.9500 . ?
C107 C108 1.387(2) . ?
C108 H108 0.9500 . ?
C109 C110 1.399(2) . ?
C109 C114 1.406(2) . ?
C109 B2 1.648(2) . ?
C110 H110 0.9500 . ?
C110 C111 1.391(2) . ?
C111 H111 0.9500 . ?
C111 C112 1.384(2) . ?
C112 H112 0.9500 . ?
C112 C113 1.384(2) . ?
C113 H113 0.9500 . ?
C113 C114 1.390(2) . ?
C114 H114 0.9500 . ?
C115 C116 1.402(2) . ?
C115 C120 1.398(2) . ?
C115 B2 1.656(2) . ?
C116 H116 0.9500 . ?
C116 C117 1.389(2) . ?
C117 H117 0.9500 . ?
C117 C118 1.385(3) . ?
C118 H118 0.9500 . ?
C118 C119 1.385(3) . ?
C119 H119 0.9500 . ?
C119 C120 1.395(2) . ?
C120 H120 0.9500 . ?
C73 C74 1.403(7) . ?
C73 C78 1.389(7) . ?
C73 B1 1.664(6) . ?
C74 H74 0.9500 . ?
C74 C75 1.381(7) . ?
C75 H75 0.9500 . ?
C75 C76 1.373(8) . ?
C76 H76 0.9500 . ?
C76 C77 1.390(8) . ?
C77 H77 0.9500 . ?
C77 C78 1.399(7) . ?
C78 H78 0.9500 . ?
C79 C80 1.397(8) . ?
C79 C84 1.409(7) . ?
C79 B1 1.655(6) . ?
C80 H80 0.9500 . ?
C80 C81 1.402(8) . ?
C81 H81 0.9500 . ?
C81 C82 1.377(8) . ?
C82 H82 0.9500 . ?
C82 C83 1.373(8) . ?
C83 H83 0.9500 . ?
C83 C84 1.362(7) . ?
C84 H84 0.9500 . ?
C85 C86 1.403(6) . ?
C85 C90 1.402(6) . ?
C85 B1 1.624(7) . ?
C86 H86 0.9500 . ?
C86 C87 1.396(6) . ?
C87 H87 0.9500 . ?
C87 C88 1.376(7) . ?
C88 H88 0.9500 . ?
C88 C89 1.391(9) . ?
C89 H89 0.9500 . ?
C89 C90 1.387(8) . ?
C90 H90 0.9500 . ?
C91 C92 1.401(5) . ?
C91 C96 1.420(6) . ?
C91 B1 1.636(7) . ?
C92 H92 0.9500 . ?
C92 C93 1.405(12) . ?
C93 H93 0.9500 . ?
C93 C94 1.377(15) . ?
C94 H94 0.9500 . ?
C94 C95 1.404(8) . ?
C95 H95 0.9500 . ?
C95 C96 1.403(5) . ?
C96 H96 0.9500 . ?
C73A C74A 1.406(12) . ?
C73A C78A 1.377(12) . ?
C73A B1A 1.647(12) . ?
C74A H74A 0.9500 . ?
C74A C75A 1.384(12) . ?
C75A H75A 0.9500 . ?
C75A C76A 1.379(13) . ?
C76A H76A 0.9500 . ?
C76A C77A 1.389(13) . ?
C77A H77A 0.9500 . ?
C77A C78A 1.386(13) . ?
C78A H78A 0.9500 . ?
C79A C80A 1.392(13) . ?
C79A C84A 1.402(12) . ?
C79A B1A 1.647(12) . ?
C80A H80A 0.9500 . ?
C80A C81A 1.404(13) . ?
C81A H81A 0.9500 . ?
C81A C82A 1.384(12) . ?
C82A H82A 0.9500 . ?
C82A C83A 1.367(13) . ?
C83A H83A 0.9500 . ?
C83A C84A 1.360(12) . ?
C84A H84A 0.9500 . ?
C85A C86A 1.410(10) . ?
C85A C90A 1.408(11) . ?
C85A B1A 1.633(12) . ?
C86A H86A 0.9500 . ?
C86A C87A 1.414(11) . ?
C87A H87A 0.9500 . ?
C87A C88A 1.361(13) . ?
C88A H88A 0.9500 . ?
C88A C89A 1.420(15) . ?
C89A H89A 0.9500 . ?
C89A C90A 1.355(15) . ?
C90A H90A 0.9500 . ?
C91A C92A 1.409(11) . ?
C91A C96A 1.419(11) . ?
C91A B1A 1.617(12) . ?
C92A H92A 0.9500 . ?
C92A C93A 1.415(13) . ?
C93A H93A 0.9500 . ?
C93A C94A 1.36(2) . ?
C94A H94A 0.9500 . ?
C94A C95A 1.404(17) . ?
C95A H95A 0.9500 . ?
C95A C96A 1.426(10) . ?
C96A H96A 0.9500 . ?

loop_
_geom_torsion_atom_site_label_1
_geom_torsion_atom_site_label_2
_geom_torsion_atom_site_label_3
_geom_torsion_atom_site_label_4
_geom_torsion
_geom_torsion_site_symmetry_1
_geom_torsion_site_symmetry_2
_geom_torsion_site_symmetry_3
_geom_torsion_site_symmetry_4
_geom_torsion_publ_flag
Mn1 N1 C1 C2 -4.35(15) . . . . ?
Mn1 N1 C1 C11 179.29(13) . . . . ?
Mn1 N1 C13 C14 79.95(16) . . . . ?
Mn1 N1 C13 C18 -97.81(15) . . . . ?
Mn1 N2 C2 C1 5.42(15) . . . . ?
Mn1 N2 C2 C3 -176.59(12) . . . . ?
Mn1 N2 C19 C20 86.35(15) . . . . ?
Mn1 N2 C19 C24 -93.25(15) . . . . ?
Mn1 N3 C25 C26 -10.68(15) . . . . ?
Mn1 N3 C25 C35 176.63(13) . . . . ?
Mn1 N3 C37 C38 -100.11(14) . . . . ?
Mn1 N3 C37 C42 77.37(15) . . . . ?
Mn1 N4 C26 C25 -4.04(16) . . . . ?
Mn1 N4 C26 C27 174.20(13) . . . . ?
Mn1 N4 C43 C44 90.15(15) . . . . ?
Mn1 N4 C43 C48 -87.35(15) . . . . ?
Mn1 N5 C49 C50 10.92(16) . . . . ?
Mn1 N5 C49 C59 -169.83(14) . . . . ?
Mn1 N5 C61 C62 88.79(15) . . . . ?
Mn1 N5 C61 C66 -88.83(15) . . . . ?
Mn1 N6 C50 C49 -12.98(16) . . . . ?
Mn1 N6 C50 C51 168.78(14) . . . . ?
Mn1 N6 C67 C68 74.29(16) . . . . ?
Mn1 N6 C67 C72 -100.90(15) . . . . ?
N1 C1 C2 N2 -0.81(19) . . . . ?
N1 C1 C2 C3 -179.30(12) . . . . ?
N1 C1 C11 C10 -1.0(3) . . . . ?
N1 C1 C11 C12 178.00(15) . . . . ?
N1 C13 C14 C15 179.66(14) . . . . ?
N1 C13 C18 C17 178.66(14) . . . . ?
N2 C2 C3 C4 5.5(3) . . . . ?
N2 C2 C3 C12 -176.29(15) . . . . ?
N2 C19 C20 C21 179.58(13) . . . . ?
N2 C19 C24 C23 179.45(14) . . . . ?
N3 C25 C26 N4 10.45(19) . . . . ?
N3 C25 C26 C27 -168.22(12) . . . . ?
N3 C25 C35 C34 -8.9(3) . . . . ?
N3 C25 C35 C36 166.76(15) . . . . ?
N3 C37 C38 C39 176.72(13) . . . . ?
N3 C37 C42 C41 -178.15(13) . . . . ?
N4 C26 C27 C28 -6.1(3) . . . . ?
N4 C26 C27 C36 178.03(15) . . . . ?
N4 C43 C44 C45 -177.99(14) . . . . ?
N4 C43 C48 C47 178.60(13) . . . . ?
N5 C49 C50 N6 1.6(2) . . . . ?
N5 C49 C50 C51 -179.73(13) . . . . ?
N5 C49 C59 C58 -0.9(3) . . . . ?
N5 C49 C59 C60 -179.76(16) . . . . ?
N5 C61 C62 C63 -179.79(13) . . . . ?
N5 C61 C66 C65 179.79(13) . . . . ?
N6 C50 C51 C52 -1.7(3) . . . . ?
N6 C50 C51 C60 177.50(16) . . . . ?
N6 C67 C68 C69 -177.03(14) . . . . ?
N6 C67 C72 C71 175.49(15) . . . . ?
C1 N1 C13 C14 -103.54(16) . . . . ?
C1 N1 C13 C18 78.70(18) . . . . ?
C1 C2 C3 C4 -176.29(16) . . . . ?
C1 C2 C3 C12 1.87(14) . . . . ?
C1 C11 C12 C3 -0.19(16) . . . . ?
C1 C11 C12 C7 179.03(13) . . . . ?
C2 N2 C19 C20 -97.36(16) . . . . ?
C2 N2 C19 C24 83.04(17) . . . . ?
C2 C1 C11 C10 -177.68(16) . . . . ?
C2 C1 C11 C12 1.35(14) . . . . ?
C2 C3 C4 C5 177.81(15) . . . . ?
C2 C3 C12 C7 179.69(13) . . . . ?
C2 C3 C12 C11 -1.09(16) . . . . ?
C3 C4 C5 C6 1.5(2) . . . . ?
C4 C3 C12 C7 -1.8(2) . . . . ?
C4 C3 C12 C11 177.41(13) . . . . ?
C4 C5 C6 C7 -0.9(2) . . . . ?
C5 C6 C7 C8 179.98(16) . . . . ?
C5 C6 C7 C12 -1.0(2) . . . . ?
C6 C7 C8 C9 177.88(16) . . . . ?
C6 C7 C12 C3 2.3(2) . . . . ?
C6 C7 C12 C11 -176.80(13) . . . . ?
C7 C8 C9 C10 -0.6(2) . . . . ?
C8 C7 C12 C3 -178.50(13) . . . . ?
C8 C7 C12 C11 2.4(2) . . . . ?
C8 C9 C10 C11 1.2(2) . . . . ?
C9 C10 C11 C1 178.84(15) . . . . ?
C9 C10 C11 C12 -0.1(2) . . . . ?
C10 C11 C12 C3 179.03(13) . . . . ?
C10 C11 C12 C7 -1.8(2) . . . . ?
C11 C1 C2 N2 176.46(12) . . . . ?
C11 C1 C2 C3 -2.02(14) . . . . ?
C12 C3 C4 C5 -0.2(2) . . . . ?
C12 C7 C8 C9 -1.2(2) . . . . ?
C13 N1 C1 C2 178.71(12) . . . . ?
C13 N1 C1 C11 2.4(2) . . . . ?
C13 C14 C15 C16 2.6(3) . . . . ?
C14 C13 C18 C17 0.9(2) . . . . ?
C14 C15 C16 C17 -1.0(3) . . . . ?
C15 C16 C17 C18 -0.7(3) . . . . ?
C16 C17 C18 C13 0.7(3) . . . . ?
C18 C13 C14 C15 -2.6(2) . . . . ?
C19 N2 C2 C1 -171.48(11) . . . . ?
C19 N2 C2 C3 6.5(2) . . . . ?
C19 C20 C21 C22 1.6(2) . . . . ?
C20 C19 C24 C23 -0.2(2) . . . . ?
C20 C21 C22 C23 -1.4(3) . . . . ?
C21 C22 C23 C24 0.4(3) . . . . ?
C22 C23 C24 C19 0.4(3) . . . . ?
C24 C19 C20 C21 -0.8(2) . . . . ?
C25 N3 C37 C38 72.99(17) . . . . ?
C25 N3 C37 C42 -109.53(15) . . . . ?
C25 C26 C27 C28 172.32(15) . . . . ?
C25 C26 C27 C36 -3.59(14) . . . . ?
C25 C35 C36 C27 4.57(16) . . . . ?
C25 C35 C36 C31 -172.62(13) . . . . ?
C26 N4 C43 C44 -90.11(17) . . . . ?
C26 N4 C43 C48 92.39(17) . . . . ?
C26 C25 C35 C34 177.81(16) . . . . ?
C26 C25 C35 C36 -6.50(14) . . . . ?
C26 C27 C28 C29 -174.46(14) . . . . ?
C26 C27 C36 C31 176.64(13) . . . . ?
C26 C27 C36 C35 -0.55(16) . . . . ?
C27 C28 C29 C30 -1.2(2) . . . . ?
C28 C27 C36 C31 0.0(2) . . . . ?
C28 C27 C36 C35 -177.18(13) . . . . ?
C28 C29 C30 C31 0.3(2) . . . . ?
C29 C30 C31 C32 179.06(15) . . . . ?
C29 C30 C31 C36 0.7(2) . . . . ?
C30 C31 C32 C33 -178.75(15) . . . . ?
C30 C31 C36 C27 -0.9(2) . . . . ?
C30 C31 C36 C35 176.08(13) . . . . ?
C31 C32 C33 C34 1.8(2) . . . . ?
C32 C31 C36 C27 -179.40(13) . . . . ?
C32 C31 C36 C35 -2.5(2) . . . . ?
C32 C33 C34 C35 -0.4(2) . . . . ?
C33 C34 C35 C25 172.87(15) . . . . ?
C33 C34 C35 C36 -2.4(2) . . . . ?
C34 C35 C36 C27 -178.89(13) . . . . ?
C34 C35 C36 C31 3.9(2) . . . . ?
C35 C25 C26 N4 -174.99(12) . . . . ?
C35 C25 C26 C27 6.34(14) . . . . ?
C36 C27 C28 C29 1.0(2) . . . . ?
C36 C31 C32 C33 -0.4(2) . . . . ?
C37 N3 C25 C26 175.39(11) . . . . ?
C37 N3 C25 C35 2.7(2) . . . . ?
C37 C38 C39 C40 1.1(2) . . . . ?
C38 C37 C42 C41 -0.7(2) . . . . ?
C38 C39 C40 C41 -0.2(2) . . . . ?
C39 C40 C41 C42 -1.2(2) . . . . ?
C40 C41 C42 C37 1.6(2) . . . . ?
C42 C37 C38 C39 -0.7(2) . . . . ?
C43 N4 C26 C25 176.19(12) . . . . ?
C43 N4 C26 C27 -5.6(2) . . . . ?
C43 C44 C45 C46 -0.1(3) . . . . ?
C44 C43 C48 C47 1.2(2) . . . . ?
C44 C45 C46 C47 0.1(3) . . . . ?
C45 C46 C47 C48 0.6(2) . . . . ?
C46 C47 C48 C43 -1.2(2) . . . . ?
C48 C43 C44 C45 -0.5(2) . . . . ?
C49 N5 C61 C62 -78.48(18) . . . . ?
C49 N5 C61 C66 103.90(16) . . . . ?
C49 C50 C51 C52 179.91(17) . . . . ?
C49 C50 C51 C60 -0.87(16) . . . . ?
C49 C59 C60 C51 -0.11(17) . . . . ?
C49 C59 C60 C55 -179.81(14) . . . . ?
C50 N6 C67 C68 -118.84(16) . . . . ?
C50 N6 C67 C72 66.0(2) . . . . ?
C50 C49 C59 C58 178.41(17) . . . . ?
C50 C49 C59 C60 -0.45(15) . . . . ?
C50 C51 C52 C53 179.98(17) . . . . ?
C50 C51 C60 C55 -179.66(14) . . . . ?
C50 C51 C60 C59 0.64(18) . . . . ?
C51 C52 C53 C54 -0.6(3) . . . . ?
C52 C51 C60 C55 -0.3(2) . . . . ?
C52 C51 C60 C59 -179.99(14) . . . . ?
C52 C53 C54 C55 -0.2(3) . . . . ?
C53 C54 C55 C56 -179.71(18) . . . . ?
C53 C54 C55 C60 0.7(3) . . . . ?
C54 C55 C56 C57 -179.82(18) . . . . ?
C54 C55 C60 C51 -0.5(2) . . . . ?
C54 C55 C60 C59 179.19(15) . . . . ?
C55 C56 C57 C58 0.2(3) . . . . ?
C56 C55 C60 C51 179.89(15) . . . . ?
C56 C55 C60 C59 -0.4(2) . . . . ?
C56 C57 C58 C59 0.4(3) . . . . ?
C57 C58 C59 C49 -179.82(16) . . . . ?
C57 C58 C59 C60 -1.1(2) . . . . ?
C58 C59 C60 C51 -179.18(14) . . . . ?
C58 C59 C60 C55 1.1(2) . . . . ?
C59 C49 C50 N6 -177.87(13) . . . . ?
C59 C49 C50 C51 0.83(15) . . . . ?
C60 C51 C52 C53 0.8(2) . . . . ?
C60 C55 C56 C57 -0.2(3) . . . . ?
C61 N5 C49 C50 179.74(12) . . . . ?
C61 N5 C49 C59 -1.0(2) . . . . ?
C61 C62 C63 C64 0.3(2) . . . . ?
C62 C61 C66 C65 2.2(2) . . . . ?
C62 C63 C64 C65 1.6(2) . . . . ?
C63 C64 C65 C66 -1.6(2) . . . . ?
C64 C65 C66 C61 -0.3(2) . . . . ?
C66 C61 C62 C63 -2.2(2) . . . . ?
C67 N6 C50 C49 178.76(12) . . . . ?
C67 N6 C50 C51 0.5(3) . . . . ?
C67 C68 C69 C70 1.9(3) . . . . ?
C68 C67 C72 C71 0.4(2) . . . . ?
C68 C69 C70 C71 -0.6(3) . . . . ?
C69 C70 C71 C72 -0.8(3) . . . . ?
C70 C71 C72 C67 0.9(3) . . . . ?
C72 C67 C68 C69 -1.8(2) . . . . ?
C97 C98 C99 C100 1.1(2) . . . . ?
C98 C97 C102 C101 0.7(2) . . . . ?
C98 C97 B2 C103 162.67(12) . . . . ?
C98 C97 B2 C109 -76.46(16) . . . . ?
C98 C97 B2 C115 40.57(17) . . . . ?
C98 C99 C100 C101 0.0(2) . . . . ?
C99 C100 C101 C102 -0.7(2) . . . . ?
C100 C101 C102 C97 0.3(2) . . . . ?
C102 C97 C98 C99 -1.4(2) . . . . ?
C102 C97 B2 C103 -19.30(18) . . . . ?
C102 C97 B2 C109 101.57(15) . . . . ?
C102 C97 B2 C115 -141.39(14) . . . . ?
C103 C104 C105 C106 -0.7(3) . . . . ?
C104 C103 C108 C107 0.4(2) . . . . ?
C104 C103 B2 C97 -103.90(16) . . . . ?
C104 C103 B2 C109 135.20(14) . . . . ?
C104 C103 B2 C115 16.5(2) . . . . ?
C104 C105 C106 C107 0.4(3) . . . . ?
C105 C106 C107 C108 0.3(2) . . . . ?
C106 C107 C108 C103 -0.7(2) . . . . ?
C108 C103 C104 C105 0.4(2) . . . . ?
C108 C103 B2 C97 74.36(16) . . . . ?
C108 C103 B2 C109 -46.54(18) . . . . ?
C108 C103 B2 C115 -165.28(13) . . . . ?
C109 C110 C111 C112 0.6(2) . . . . ?
C110 C109 C114 C113 1.6(2) . . . . ?
C110 C109 B2 C97 31.93(18) . . . . ?
C110 C109 B2 C103 153.40(13) . . . . ?
C110 C109 B2 C115 -85.60(16) . . . . ?
C110 C111 C112 C113 0.2(2) . . . . ?
C111 C112 C113 C114 0.0(2) . . . . ?
C112 C113 C114 C109 -1.0(2) . . . . ?
C114 C109 C110 C111 -1.4(2) . . . . ?
C114 C109 B2 C97 -155.05(13) . . . . ?
C114 C109 B2 C103 -33.58(18) . . . . ?
C114 C109 B2 C115 87.42(16) . . . . ?
C115 C116 C117 C118 -0.8(3) . . . . ?
C116 C115 C120 C119 -2.0(2) . . . . ?
C116 C115 B2 C97 45.13(18) . . . . ?
C116 C115 B2 C103 -76.55(17) . . . . ?
C116 C115 B2 C109 163.51(14) . . . . ?
C116 C117 C118 C119 -1.1(3) . . . . ?
C117 C118 C119 C120 1.3(2) . . . . ?
C118 C119 C120 C115 0.3(2) . . . . ?
C120 C115 C116 C117 2.3(2) . . . . ?
C120 C115 B2 C97 -133.61(14) . . . . ?
C120 C115 B2 C103 104.71(16) . . . . ?
C120 C115 B2 C109 -15.24(19) . . . . ?
B2 C97 C98 C99 176.82(13) . . . . ?
B2 C97 C102 C101 -177.47(13) . . . . ?
B2 C103 C104 C105 178.73(15) . . . . ?
B2 C103 C108 C107 -178.04(14) . . . . ?
B2 C109 C110 C111 172.03(14) . . . . ?
B2 C109 C114 C113 -171.94(14) . . . . ?
B2 C115 C116 C117 -176.59(15) . . . . ?
B2 C115 C120 C119 176.78(14) . . . . ?
C73 C74 C75 C76 -2.9(19) . . . . ?
C74 C73 C78 C77 1.4(15) . . . . ?
C74 C73 B1 C79 -62.0(9) . . . . ?
C74 C73 B1 C85 -177.9(7) . . . . ?
C74 C73 B1 C91 58.1(8) . . . . ?
C74 C75 C76 C77 8(2) . . . . ?
C75 C76 C77 C78 -8(3) . . . . ?
C76 C77 C78 C73 3(2) . . . . ?
C78 C73 C74 C75 -1.6(14) . . . . ?
C78 C73 B1 C79 121.3(9) . . . . ?
C78 C73 B1 C85 5.3(9) . . . . ?
C78 C73 B1 C91 -118.7(8) . . . . ?
C79 C80 C81 C82 8(3) . . . . ?
C80 C79 C84 C83 7(2) . . . . ?
C80 C79 B1 C73 -16.0(18) . . . . ?
C80 C79 B1 C85 105.0(16) . . . . ?
C80 C79 B1 C91 -131.9(16) . . . . ?
C80 C81 C82 C83 -4(3) . . . . ?
C81 C82 C83 C84 2(2) . . . . ?
C82 C83 C84 C79 -3(2) . . . . ?
C84 C79 C80 C81 -9(3) . . . . ?
C84 C79 B1 C73 174.4(10) . . . . ?
C84 C79 B1 C85 -64.6(12) . . . . ?
C84 C79 B1 C91 58.5(12) . . . . ?
C85 C86 C87 C88 -1.2(9) . . . . ?
C86 C85 C90 C89 1.7(9) . . . . ?
C86 C85 B1 C73 58.0(7) . . . . ?
C86 C85 B1 C79 -62.5(6) . . . . ?
C86 C85 B1 C91 176.4(4) . . . . ?
C86 C87 C88 C89 0.9(9) . . . . ?
C87 C88 C89 C90 0.6(11) . . . . ?
C88 C89 C90 C85 -2.0(12) . . . . ?
C90 C85 C86 C87 -0.1(8) . . . . ?
C90 C85 B1 C73 -127.4(6) . . . . ?
C90 C85 B1 C79 112.1(6) . . . . ?
C90 C85 B1 C91 -9.0(7) . . . . ?
C91 C92 C93 C94 9.7(12) . . . . ?
C92 C91 C96 C95 2.9(6) . . . . ?
C92 C91 B1 C73 74.4(6) . . . . ?
C92 C91 B1 C79 -165.3(5) . . . . ?
C92 C91 B1 C85 -48.4(6) . . . . ?
C92 C93 C94 C95 -5.4(12) . . . . ?
C93 C94 C95 C96 0.4(8) . . . . ?
C94 C95 C96 C91 0.8(6) . . . . ?
C96 C91 C92 C93 -8.2(8) . . . . ?
C96 C91 B1 C73 -99.1(5) . . . . ?
C96 C91 B1 C79 21.2(6) . . . . ?
C96 C91 B1 C85 138.1(4) . . . . ?
B1 C73 C74 C75 -178.7(9) . . . . ?
B1 C73 C78 C77 178.3(10) . . . . ?
B1 C79 C80 C81 -179.1(15) . . . . ?
B1 C79 C84 C83 177.7(13) . . . . ?
B1 C85 C86 C87 175.1(5) . . . . ?
B1 C85 C90 C89 -173.2(6) . . . . ?
B1 C91 C92 C93 177.8(6) . . . . ?
B1 C91 C96 C95 176.9(4) . . . . ?
C73A C74A C75A C76A 6(4) . . . . ?
C74A C73A C78A C77A -1(3) . . . . ?
C74A C73A B1A C79A -51(2) . . . . ?
C74A C73A B1A C85A -168.3(14) . . . . ?
C74A C73A B1A C91A 66.8(17) . . . . ?
C74A C75A C76A C77A -12(4) . . . . ?
C75A C76A C77A C78A 12(5) . . . . ?
C76A C77A C78A C73A -5(4) . . . . ?
C78A C73A C74A C75A 1(3) . . . . ?
C78A C73A B1A C79A 133.9(18) . . . . ?
C78A C73A B1A C85A 16(2) . . . . ?
C78A C73A B1A C91A -108.7(16) . . . . ?
C79A C80A C81A C82A -19(5) . . . . ?
C80A C79A C84A C83A -13(4) . . . . ?
C80A C79A B1A C73A -15(3) . . . . ?
C80A C79A B1A C85A 110(3) . . . . ?
C80A C79A B1A C91A -129(3) . . . . ?
C80A C81A C82A C83A 7(5) . . . . ?
C81A C82A C83A C84A 2(4) . . . . ?
C82A C83A C84A C79A 1(4) . . . . ?
C84A C79A C80A C81A 22(5) . . . . ?
C84A C79A B1A C73A 162(2) . . . . ?
C84A C79A B1A C85A -72(2) . . . . ?
C84A C79A B1A C91A 48(2) . . . . ?
C85A C86A C87A C88A -0.5(19) . . . . ?
C86A C85A C90A C89A -5(2) . . . . ?
C86A C85A B1A C73A 43.4(15) . . . . ?
C86A C85A B1A C79A -77.8(13) . . . . ?
C86A C85A B1A C91A 164.0(10) . . . . ?
C86A C87A C88A C89A 1(2) . . . . ?
C87A C88A C89A C90A -4(3) . . . . ?
C88A C89A C90A C85A 6(3) . . . . ?
C90A C85A C86A C87A 2.2(18) . . . . ?
C90A C85A B1A C73A -144.0(12) . . . . ?
C90A C85A B1A C79A 94.8(13) . . . . ?
C90A C85A B1A C91A -23.4(14) . . . . ?
C91A C92A C93A C94A 12.7(18) . . . . ?
C92A C91A C96A C95A 2.0(15) . . . . ?
C92A C91A B1A C73A 86.6(11) . . . . ?
C92A C91A B1A C79A -155.5(10) . . . . ?
C92A C91A B1A C85A -40.6(12) . . . . ?
C92A C93A C94A C95A -24(2) . . . . ?
C93A C94A C95A C96A 23(2) . . . . ?
C94A C95A C96A C91A -11.2(16) . . . . ?
C96A C91A C92A C93A -2.3(14) . . . . ?
C96A C91A B1A C73A -84.3(12) . . . . ?
C96A C91A B1A C79A 33.6(14) . . . . ?
C96A C91A B1A C85A 148.5(9) . . . . ?
B1A C73A C74A C75A -174.8(17) . . . . ?
B1A C73A C78A C77A 174(2) . . . . ?
B1A C79A C80A C81A -160(3) . . . . ?
B1A C79A C84A C83A 169(2) . . . . ?
B1A C85A C86A C87A 175.4(10) . . . . ?
B1A C85A C90A C89A -177.8(15) . . . . ?
B1A C91A C92A C93A -173.7(9) . . . . ?
B1A C91A C96A C95A 173.5(8) . . . . ?

loop_
_exptl_oxdiff_crystal_face_indexfrac_h
_exptl_oxdiff_crystal_face_indexfrac_k
_exptl_oxdiff_crystal_face_indexfrac_l
_exptl_oxdiff_crystal_face_x
_exptl_oxdiff_crystal_face_y
_exptl_oxdiff_crystal_face_z
-0.0000 -0.0000 13.0000 0.0567 0.3448 0.9512
0.0000 0.0000 -13.0000 -0.0567 -0.3448 -0.9512
9.0000 -0.0000 9.0000 -0.1923 -0.7224 0.6886
-8.0000 -0.0000 3.0000 0.2188 0.9339 0.1927
-0.0000 9.0000 -1.0000 0.8938 0.2152 -0.1951
0.0000 -9.0000 1.0000 -0.8938 -0.2152 0.1951
-4.0000 -1.0000 -14.0000 -0.0579 0.0290 -1.0242

loop_
_smtbx_masks_void_nr
_smtbx_masks_void_average_x
_smtbx_masks_void_average_y
_smtbx_masks_void_average_z
_smtbx_masks_void_volume
_smtbx_masks_void_count_electrons
_smtbx_masks_void_content
1 0.164 0.122 0.400 29.1 0.0 ?
2 0.000 0.500 0.000 759.8 171.1 '3 C6H14O'
3 -0.164 0.878 0.600 29.1 0.0 ?
